data_7224442
loop_
_publ_author_name
'Han, Ying'
'Liang, Tong-Ling'
'Hao, Xiang'
'Chen, Chuan-Feng'

_publ_section_title
;
 Solid-state &#x201C;Russian doll&#x201D;-like capsules based on a
 triptycene-derived macrotricyclic host with paraquat derivative and
 polycyclic aromatic hydrocarbons
;
_journal_issue 26
_journal_name_full CrystEngComm
_journal_page_first 4900
_journal_paper_doi 10.1039/C6CE00204H
_journal_volume 18
_journal_year 2016
_chemical_formula_sum 'C120 H146 F24 N6 O24 P4 S3'
_chemical_formula_weight 2732.49
_chemical_name_systematic
; 
 ? 
;
_space_group_IT_number 2
_symmetry_cell_setting triclinic
_symmetry_space_group_name_Hall '-P 1'
_symmetry_space_group_name_H-M 'P -1'
_atom_sites_solution_hydrogens geom
_atom_sites_solution_primary direct
_atom_sites_solution_secondary difmap
_audit_creation_method SHELXL-97
_audit_update_record
;
2015-11-30 deposited with the CCDC.
2016-02-29 downloaded from the CCDC.
;
_cell_angle_alpha 79.04(3)
_cell_angle_beta 69.65(3)
_cell_angle_gamma 60.46(3)
_cell_formula_units_Z 1
_cell_length_a 15.109(3)
_cell_length_b 15.144(3)
_cell_length_c 16.813(3)
_cell_measurement_reflns_used 8987
_cell_measurement_temperature 173(2)
_cell_measurement_theta_max 27.4826
_cell_measurement_theta_min 1.2921
_cell_volume 3137.2(15)
_computing_cell_refinement 'CrystalClear (Rigaku Inc., 2008)'
_computing_data_collection 'CrystalClear (Rigaku Inc., 2008)'
_computing_data_reduction 'CrystalClear (Rigaku Inc., 2008)'
_computing_molecular_graphics
;
 Mercury: visualization and analysis of crystal structures, C. F. Macrae,
 P. R. Edgington, P. McCabe, E. Pidcock, G. P. Shields, R. Taylor,
 M. Towler and J. van de Streek, J. Appl. Cryst., 39, 453-457, 2006.
;
_computing_publication_material 'SHELX-97 (Sheldrick, 2008)'
_computing_structure_refinement 'SHELX-97 (Sheldrick, 2008)'
_computing_structure_solution 'SHELX-97 (Sheldrick, 2008)'
_diffrn_ambient_temperature 173(2)
_diffrn_detector_area_resol_mean 28.5714
_diffrn_measured_fraction_theta_full 0.986
_diffrn_measured_fraction_theta_max 0.986
_diffrn_measurement_device_type 'MM007HF + CCD (Saturn724+)'
_diffrn_measurement_method '\w scans at fixed \c = 45\%'
_diffrn_radiation_monochromator Confocal
_diffrn_radiation_source 'Rotating Anode'
_diffrn_radiation_type MoK\a
_diffrn_radiation_wavelength 0.71073
_diffrn_reflns_av_R_equivalents 0.0436
_diffrn_reflns_av_sigmaI/netI 0.0646
_diffrn_reflns_limit_h_max 19
_diffrn_reflns_limit_h_min -19
_diffrn_reflns_limit_k_max 17
_diffrn_reflns_limit_k_min -19
_diffrn_reflns_limit_l_max 21
_diffrn_reflns_limit_l_min -21
_diffrn_reflns_number 29143
_diffrn_reflns_theta_full 27.47
_diffrn_reflns_theta_max 27.47
_diffrn_reflns_theta_min 1.55
_exptl_absorpt_coefficient_mu 0.218
_exptl_absorpt_correction_T_max 1.0000
_exptl_absorpt_correction_T_min 0.7775
_exptl_absorpt_correction_type multi-scan
_exptl_absorpt_process_details 'CrystalClear (Rigaku Inc., 2008)'
_exptl_crystal_colour black
_exptl_crystal_density_diffrn 1.446
_exptl_crystal_density_method 'not measured'
_exptl_crystal_description block
_exptl_crystal_F_000 1424
_exptl_crystal_size_max 0.31
_exptl_crystal_size_mid 0.21
_exptl_crystal_size_min 0.16
_refine_diff_density_max 2.088
_refine_diff_density_min -0.863
_refine_diff_density_rms 0.121
_refine_ls_extinction_method none
_refine_ls_goodness_of_fit_ref 2.130
_refine_ls_hydrogen_treatment constr
_refine_ls_matrix_type full
_refine_ls_number_parameters 934
_refine_ls_number_reflns 14169
_refine_ls_number_restraints 424
_refine_ls_restrained_S_all 2.209
_refine_ls_R_factor_all 0.1569
_refine_ls_R_factor_gt 0.1348
_refine_ls_shift/su_max 0.035
_refine_ls_shift/su_mean 0.004
_refine_ls_structure_factor_coef Fsqd
_refine_ls_weighting_details 'calc w=1/[\s^2^(Fo^2^)+(0.1000P)^2^+0.0000P] where P=(Fo^2^+2Fc^2^)/3'
_refine_ls_weighting_scheme calc
_refine_ls_wR_factor_gt 0.3371
_refine_ls_wR_factor_ref 0.3623
_reflns_number_gt 11306
_reflns_number_total 14169
_reflns_threshold_expression >2sigma(I)
_cod_data_source_file c6ce00204h2.cif
_cod_data_source_block mx2094b
_cod_depositor_comments 'Adding full bibliography for 7224439--7224442.cif.'
_cod_original_cell_volume 3137.2(11)
_cod_original_sg_symbol_H-M P-1
_cod_database_code 7224442

loop_
_symmetry_equiv_pos_as_xyz
'x, y, z'
'-x, -y, -z'

loop_
_atom_site_label
_atom_site_type_symbol
_atom_site_fract_x
_atom_site_fract_y
_atom_site_fract_z
_atom_site_U_iso_or_equiv
_atom_site_adp_type
_atom_site_occupancy
_atom_site_symmetry_multiplicity
_atom_site_calc_flag
_atom_site_refinement_flags
_atom_site_disorder_assembly
_atom_site_disorder_group
P1 P 0.46680(12) 0.34606(11) 0.65473(9) 0.0475(4) Uani 1 1 d . . .
F1 F 0.4909(3) 0.4396(3) 0.6161(3) 0.0759(11) Uani 1 1 d . . .
F2 F 0.5869(3) 0.2809(3) 0.6536(3) 0.0831(11) Uani 1 1 d . . .
F3 F 0.4999(4) 0.3126(3) 0.5597(2) 0.0888(13) Uani 1 1 d . . .
F4 F 0.3471(3) 0.4126(4) 0.6519(2) 0.0944(14) Uani 1 1 d . . .
F5 F 0.4436(4) 0.2530(3) 0.6928(3) 0.0961(14) Uani 1 1 d . . .
F6 F 0.4339(4) 0.3819(4) 0.7470(2) 0.0892(13) Uani 1 1 d . . .
P2 P 0.2206(5) 0.1076(5) 0.1234(4) 0.0477(8) Uani 0.696(5) 1 d PDU A 1
F7 F 0.3385(5) 0.0798(5) 0.1121(4) 0.0888(17) Uani 0.696(5) 1 d PDU A 1
F8 F 0.2313(6) 0.0211(5) 0.1942(4) 0.0683(16) Uani 0.696(5) 1 d PDU A 1
F9 F 0.1846(5) 0.1886(4) 0.1957(3) 0.0728(15) Uani 0.696(5) 1 d PDU A 1
F10 F 0.1004(5) 0.1361(6) 0.1416(4) 0.0864(16) Uani 0.696(5) 1 d PDU A 1
F11 F 0.2043(6) 0.2006(5) 0.0561(4) 0.0701(16) Uani 0.696(5) 1 d PDU A 1
F12 F 0.2517(6) 0.0338(5) 0.0554(4) 0.0851(16) Uani 0.696(5) 1 d PDU A 1
P2A P 0.2173(13) 0.1020(12) 0.1217(10) 0.062(2) Uani 0.304(5) 1 d PDU A 2
F7A F 0.3170(13) 0.0013(12) 0.0777(10) 0.102(3) Uani 0.304(5) 1 d PDU A 2
F8A F 0.1834(11) 0.0518(12) 0.2110(9) 0.057(3) Uani 0.304(5) 1 d PDU A 2
F9A F 0.2735(12) 0.1478(11) 0.1518(9) 0.073(2) Uani 0.304(5) 1 d PDU A 2
F10A F 0.1044(11) 0.2014(11) 0.1479(9) 0.091(3) Uani 0.304(5) 1 d PDU A 2
F11A F 0.2430(13) 0.1605(12) 0.0356(9) 0.071(3) Uani 0.304(5) 1 d PDU A 2
F12A F 0.1614(12) 0.0624(10) 0.0817(8) 0.069(2) Uani 0.304(5) 1 d PDU A 2
O1 O 0.3794(3) 0.1066(2) 0.50796(18) 0.0373(7) Uani 1 1 d . . .
O2 O 0.2377(3) 0.1701(3) 0.6693(3) 0.0795(15) Uani 1 1 d . . .
O3 O 0.3372(2) 0.0456(2) 0.40045(19) 0.0354(7) Uani 1 1 d . . .
O4 O 0.1482(3) 0.0192(3) 0.4422(3) 0.0552(10) Uani 1 1 d . . .
O5 O -0.0155(3) 0.1328(3) 0.6451(2) 0.0525(9) Uani 1 1 d . . .
O6 O -0.1954(4) 0.1835(3) 0.7871(3) 0.0778(14) Uani 1 1 d . . .
O7 O 0.3512(3) 0.6213(2) 0.1956(2) 0.0404(8) Uani 1 1 d . . .
O8 O 0.3266(3) 0.5589(2) 0.0654(2) 0.0403(8) Uani 1 1 d . . .
O9 O 0.1429(3) 0.6432(2) 0.0069(2) 0.0424(8) Uani 1 1 d . . .
O10 O -0.0455(3) 0.7766(3) 0.1307(3) 0.0674(12) Uani 1 1 d . . .
O11 O -0.0568(3) 0.5269(4) 0.1447(3) 0.0742(13) Uani 1 1 d . . .
C54 C 0.0330(6) 0.7975(6) 0.6615(4) 0.081(2) Uani 1 1 d . . .
H54C H 0.0514 0.8066 0.7087 0.121 Uiso 1 1 calc R . .
H54A H -0.0004 0.7527 0.6798 0.121 Uiso 1 1 calc R . .
H54B H -0.0168 0.8636 0.6435 0.121 Uiso 1 1 calc R . .
N1 N 0.1490(3) 0.4512(4) 0.1744(3) 0.0496(11) Uani 1 1 d . . .
N2 N 0.2761(3) 0.5958(3) 0.4757(2) 0.0409(9) Uani 1 1 d . . .
N3 N 0.6356(5) -0.3026(4) 0.0477(3) 0.0698(15) Uani 1 1 d . . .
C1 C 0.1651(7) 0.1532(7) 0.7379(5) 0.099(3) Uani 1 1 d . . .
H1B H 0.1931 0.0794 0.7509 0.119 Uiso 1 1 calc R . .
H1A H 0.0979 0.1777 0.7243 0.119 Uiso 1 1 calc R . .
C2 C 0.3493(4) 0.1043(4) 0.6542(3) 0.0479(12) Uani 1 1 d . . .
H2A H 0.3653 0.0328 0.6531 0.058 Uiso 1 1 calc R . .
H2B H 0.3735 0.1108 0.6995 0.058 Uiso 1 1 calc R . .
C3 C 0.4036(4) 0.1361(4) 0.5708(3) 0.0387(10) Uani 1 1 d . . .
H3A H 0.3772 0.2105 0.5682 0.046 Uiso 1 1 calc R . .
H3B H 0.4816 0.1021 0.5614 0.046 Uiso 1 1 calc R . .
C4 C 0.4170(3) 0.1322(3) 0.4245(3) 0.0324(9) Uani 1 1 d . . .
C5 C 0.4739(3) 0.1871(3) 0.3968(3) 0.0310(9) Uani 1 1 d . . .
H5 H 0.4885 0.2112 0.4366 0.037 Uiso 1 1 calc R . .
C6 C 0.5089(3) 0.2063(3) 0.3116(3) 0.0318(9) Uani 1 1 d . . .
C7 C 0.4886(3) 0.1710(3) 0.2519(2) 0.0286(8) Uani 1 1 d . . .
C8 C 0.4295(3) 0.1176(3) 0.2789(3) 0.0329(9) Uani 1 1 d . . .
H8 H 0.4147 0.0937 0.2392 0.039 Uiso 1 1 calc R . .
C9 C 0.3924(3) 0.1002(3) 0.3665(3) 0.0324(9) Uani 1 1 d . . .
C10 C 0.3156(4) 0.0031(4) 0.3441(3) 0.0393(10) Uani 1 1 d . . .
H10B H 0.3833 -0.0459 0.3062 0.047 Uiso 1 1 calc R . .
H10A H 0.2749 0.0575 0.3088 0.047 Uiso 1 1 calc R . .
C11 C 0.2526(4) -0.0492(4) 0.3972(3) 0.0437(12) Uani 1 1 d . . .
H11A H 0.2489 -0.0903 0.3603 0.052 Uiso 1 1 calc R . .
H11B H 0.2896 -0.0961 0.4381 0.052 Uiso 1 1 calc R . .
C12 C 0.1293(4) 0.0277(4) 0.5274(4) 0.0540(13) Uani 1 1 d . . .
H12B H 0.1766 0.0504 0.5356 0.065 Uiso 1 1 calc R . .
H12A H 0.1424 -0.0386 0.5572 0.065 Uiso 1 1 calc R . .
C13 C 0.0135(5) 0.1054(5) 0.5612(4) 0.0613(15) Uani 1 1 d . . .
H13B H -0.0003 0.1671 0.5243 0.074 Uiso 1 1 calc R . .
H13A H -0.0322 0.0776 0.5580 0.074 Uiso 1 1 calc R . .
C14 C -0.0352(4) 0.0609(4) 0.7048(3) 0.0504(13) Uani 1 1 d . . .
H14B H 0.0332 0.0014 0.7074 0.060 Uiso 1 1 calc R . .
H14A H -0.0764 0.0375 0.6875 0.060 Uiso 1 1 calc R . .
C15 C -0.0958(5) 0.1075(4) 0.7890(3) 0.0561(14) Uani 1 1 d . . .
H15A H -0.1029 0.0553 0.8324 0.067 Uiso 1 1 calc R . .
H15B H -0.0574 0.1360 0.8042 0.067 Uiso 1 1 calc R . .
C16 C -0.2582(5) 0.2220(5) 0.8713(4) 0.0735(19) Uani 1 1 d . . .
H16B H -0.2234 0.2498 0.8923 0.088 Uiso 1 1 calc R . .
H16A H -0.2659 0.1670 0.9109 0.088 Uiso 1 1 calc R . .
C17 C 0.5359(3) 0.1981(3) 0.1595(3) 0.0300(9) Uani 1 1 d . . .
C18 C 0.5163(4) 0.1564(3) 0.0935(3) 0.0367(10) Uani 1 1 d . . .
H18B H 0.5471 0.0823 0.0998 0.055 Uiso 1 1 calc R . .
H18C H 0.5499 0.1747 0.0362 0.055 Uiso 1 1 calc R . .
H18A H 0.4395 0.1857 0.1028 0.055 Uiso 1 1 calc R . .
C19 C 0.5731(3) 0.2654(3) 0.2721(3) 0.0324(9) Uani 1 1 d . . .
C20 C 0.5938(4) 0.3058(4) 0.3352(3) 0.0365(10) Uani 1 1 d . . .
H20A H 0.5257 0.3523 0.3732 0.055 Uiso 1 1 calc R . .
H20C H 0.6350 0.3421 0.3050 0.055 Uiso 1 1 calc R . .
H20B H 0.6340 0.2492 0.3686 0.055 Uiso 1 1 calc R . .
C21 C 0.6558(3) 0.1531(3) 0.1489(3) 0.0348(10) Uani 1 1 d . . .
C22 C 0.7396(4) 0.0845(3) 0.0892(3) 0.0393(10) Uani 1 1 d . . .
H22 H 0.7267 0.0590 0.0493 0.047 Uiso 1 1 calc R . .
C23 C 0.8430(4) 0.0534(4) 0.0883(3) 0.0485(13) Uani 1 1 d . . .
H23 H 0.9011 0.0068 0.0470 0.058 Uiso 1 1 calc R . .
C24 C 0.8627(4) 0.0890(4) 0.1468(4) 0.0509(13) Uani 1 1 d . . .
H24 H 0.9341 0.0654 0.1461 0.061 Uiso 1 1 calc R . .
C25 C 0.7794(4) 0.1590(4) 0.2065(3) 0.0413(11) Uani 1 1 d . . .
H25 H 0.7936 0.1851 0.2452 0.050 Uiso 1 1 calc R . .
C26 C 0.6742(3) 0.1908(3) 0.2091(3) 0.0332(9) Uani 1 1 d . . .
C27 C 0.5095(3) 0.3489(3) 0.2159(3) 0.0292(9) Uani 1 1 d . . .
C28 C 0.4677(3) 0.4521(3) 0.2242(3) 0.0290(9) Uani 1 1 d . . .
H28 H 0.4809 0.4765 0.2647 0.035 Uiso 1 1 calc R . .
C29 C 0.4065(3) 0.5202(3) 0.1733(3) 0.0323(9) Uani 1 1 d . . .
C30 C 0.3928(3) 0.4840(3) 0.1103(3) 0.0320(9) Uani 1 1 d . . .
C31 C 0.4362(3) 0.3806(3) 0.1002(3) 0.0322(9) Uani 1 1 d . . .
H31 H 0.4280 0.3561 0.0566 0.039 Uiso 1 1 calc R . .
C32 C 0.4921(3) 0.3129(3) 0.1552(2) 0.0294(9) Uani 1 1 d . . .
C33 C 0.3634(4) 0.6973(4) 0.1343(3) 0.0497(13) Uani 1 1 d . . .
H33A H 0.4079 0.6662 0.0782 0.060 Uiso 1 1 calc R . .
H33B H 0.3998 0.7269 0.1510 0.060 Uiso 1 1 calc R . .
C34 C 0.3270(4) 0.5320(4) -0.0112(3) 0.0384(10) Uani 1 1 d . . .
H34A H 0.3075 0.4763 -0.0004 0.046 Uiso 1 1 calc R . .
H34B H 0.3986 0.5091 -0.0531 0.046 Uiso 1 1 calc R . .
C35 C 0.2463(4) 0.6256(4) -0.0443(3) 0.0438(11) Uani 1 1 d . . .
H35B H 0.2567 0.6848 -0.0430 0.053 Uiso 1 1 calc R . .
H35A H 0.2554 0.6159 -0.1038 0.053 Uiso 1 1 calc R . .
C36 C 0.0628(4) 0.7398(4) -0.0086(3) 0.0500(13) Uani 1 1 d . . .
H36A H 0.0618 0.7444 -0.0679 0.060 Uiso 1 1 calc R . .
H36B H 0.0790 0.7931 -0.0013 0.060 Uiso 1 1 calc R . .
C37 C -0.0414(4) 0.7567(5) 0.0495(4) 0.0560(14) Uani 1 1 d . . .
H37B H -0.0986 0.8152 0.0294 0.067 Uiso 1 1 calc R . .
H37A H -0.0512 0.6959 0.0530 0.067 Uiso 1 1 calc R . .
C38 C -0.1449(8) 0.7964(7) 0.1913(5) 0.104(3) Uani 1 1 d . . .
H38B H -0.2020 0.8382 0.1641 0.125 Uiso 1 1 calc R . .
H38A H -0.1471 0.7313 0.2103 0.125 Uiso 1 1 calc R . .
C39 C -0.1592(5) 0.5369(6) 0.1620(5) 0.082(2) Uani 1 1 d . . .
H39A H -0.1656 0.5201 0.1115 0.123 Uiso 1 1 calc R . .
H39C H -0.2126 0.6070 0.1776 0.123 Uiso 1 1 calc R . .
H39B H -0.1709 0.4907 0.2090 0.123 Uiso 1 1 calc R . .
C40 C 0.0226(5) 0.4237(5) 0.1332(4) 0.0602(15) Uani 1 1 d . . .
H40A H 0.0165 0.3932 0.0896 0.072 Uiso 1 1 calc R . .
H40B H 0.0138 0.3844 0.1870 0.072 Uiso 1 1 calc R . .
C41 C 0.1292(5) 0.4218(5) 0.1056(3) 0.0566(15) Uani 1 1 d . . .
H41A H 0.1858 0.3526 0.0872 0.068 Uiso 1 1 calc R . .
H41B H 0.1329 0.4690 0.0564 0.068 Uiso 1 1 calc R . .
C42 C 0.2089(4) 0.3782(4) 0.2221(3) 0.0508(13) Uani 1 1 d . . .
H42 H 0.2357 0.3086 0.2120 0.061 Uiso 1 1 calc R . .
C43 C 0.2312(4) 0.4039(4) 0.2845(3) 0.0407(11) Uani 1 1 d . . .
H43 H 0.2719 0.3523 0.3178 0.049 Uiso 1 1 calc R . .
C44 C 0.1937(3) 0.5059(3) 0.2987(3) 0.0351(10) Uani 1 1 d . . .
C45 C 0.1310(4) 0.5766(4) 0.2496(3) 0.0443(11) Uani 1 1 d . . .
H45 H 0.1020 0.6467 0.2592 0.053 Uiso 1 1 calc R . .
C46 C 0.1096(5) 0.5499(4) 0.1889(3) 0.0500(13) Uani 1 1 d . . .
H46 H 0.0667 0.6007 0.1565 0.060 Uiso 1 1 calc R . .
C47 C 0.2980(4) 0.4997(4) 0.4752(3) 0.0455(12) Uani 1 1 d . . .
H47 H 0.3328 0.4522 0.5139 0.055 Uiso 1 1 calc R . .
C48 C 0.2712(4) 0.4662(4) 0.4189(3) 0.0445(11) Uani 1 1 d . . .
H48 H 0.2866 0.3972 0.4195 0.053 Uiso 1 1 calc R . .
C49 C 0.2212(3) 0.5368(4) 0.3620(3) 0.0365(10) Uani 1 1 d . . .
C50 C 0.2003(4) 0.6374(4) 0.3641(3) 0.0450(11) Uani 1 1 d . . .
H50 H 0.1668 0.6868 0.3257 0.054 Uiso 1 1 calc R . .
C51 C 0.2278(4) 0.6649(4) 0.4211(3) 0.0485(12) Uani 1 1 d . . .
H51 H 0.2127 0.7335 0.4223 0.058 Uiso 1 1 calc R . .
C52 C 0.2993(4) 0.6281(5) 0.5399(4) 0.0532(13) Uani 1 1 d . . .
H52B H 0.3180 0.6839 0.5162 0.064 Uiso 1 1 calc R . .
H52A H 0.3609 0.5707 0.5557 0.064 Uiso 1 1 calc R . .
C53 C 0.2040(4) 0.6637(5) 0.6171(3) 0.0533(13) Uani 1 1 d . . .
H53A H 0.1782 0.6122 0.6366 0.064 Uiso 1 1 calc R . .
H53B H 0.2224 0.6757 0.6637 0.064 Uiso 1 1 calc R . .
O12 O 0.1257(3) 0.7541(3) 0.5934(3) 0.0710(12) Uani 1 1 d . . .
C55 C 0.6048(5) -0.2327(4) 0.0780(3) 0.0493(13) Uani 1 1 d . . .
C56 C 0.5571(7) -0.1362(5) 0.1179(5) 0.098(3) Uani 1 1 d . . .
H56A H 0.4853 -0.0938 0.1122 0.146 Uiso 1 1 calc R . .
H56C H 0.6009 -0.1018 0.0903 0.146 Uiso 1 1 calc R . .
H56B H 0.5529 -0.1480 0.1782 0.146 Uiso 1 1 calc R . .
S1 S -0.1234(3) 0.6589(3) 0.4383(3) 0.0802(12) Uani 0.50 1 d PDU . .
C57 C -0.1318(11) 0.7312(10) 0.5117(10) 0.073(4) Uani 0.50 1 d PDU . .
H57 H -0.1632 0.7922 0.4833 0.088 Uiso 0.50 1 d PR . .
C58 C -0.0570(9) 0.6666(9) 0.5485(7) 0.041(2) Uani 0.50 1 d PDU . .
H58 H -0.0282 0.6903 0.5774 0.049 Uiso 0.50 1 d PR . .
C59 C -0.0315(13) 0.5767(9) 0.5464(10) 0.092(4) Uani 0.50 1 d PDU . .
C60 C -0.0384(12) 0.5474(11) 0.4811(10) 0.077(4) Uani 0.50 1 d PDU . .
S2 S 0.0179(4) 0.3755(5) 0.4123(4) 0.1075(16) Uani 0.50 1 d PDU . .
C61 C 0.1131(12) 0.2680(12) 0.4401(10) 0.086(3) Uani 0.50 1 d PDU . .
H61 H 0.1401 0.2211 0.3985 0.103 Uiso 0.50 1 d PR . .
C62 C 0.1221(10) 0.3165(11) 0.5047(9) 0.063(3) Uani 0.50 1 d PDU . .
H62 H 0.1779 0.2713 0.5296 0.076 Uiso 0.50 1 d PR . .
C63 C 0.0693(13) 0.4080(12) 0.5322(10) 0.082(4) Uani 0.50 1 d PDU . .
C64 C 0.0080(12) 0.4556(10) 0.4790(9) 0.081(4) Uani 0.50 1 d PDU . .
S3 S 0.0601(4) 0.4955(6) 0.6006(3) 0.131(2) Uani 0.50 1 d PDU . .

loop_
_atom_site_aniso_label
_atom_site_aniso_U_11
_atom_site_aniso_U_22
_atom_site_aniso_U_33
_atom_site_aniso_U_23
_atom_site_aniso_U_13
_atom_site_aniso_U_12
P1 0.0478(8) 0.0531(9) 0.0480(8) 0.0070(6) -0.0210(6) -0.0265(7)
F1 0.066(2) 0.057(2) 0.095(3) 0.0008(19) -0.010(2) -0.032(2)
F2 0.059(2) 0.068(2) 0.104(3) 0.000(2) -0.035(2) -0.010(2)
F3 0.109(3) 0.132(4) 0.060(2) -0.005(2) -0.021(2) -0.084(3)
F4 0.048(2) 0.146(4) 0.073(3) 0.037(3) -0.0253(19) -0.042(3)
F5 0.137(4) 0.097(3) 0.095(3) 0.041(2) -0.052(3) -0.089(3)
F6 0.105(3) 0.128(4) 0.058(2) -0.007(2) -0.021(2) -0.073(3)
P2 0.0535(13) 0.0590(15) 0.0467(13) 0.0054(11) -0.0222(11) -0.0353(11)
F7 0.051(3) 0.098(4) 0.110(4) 0.003(3) -0.025(3) -0.031(3)
F8 0.087(4) 0.066(4) 0.068(3) 0.019(3) -0.046(3) -0.040(3)
F9 0.098(4) 0.060(3) 0.061(3) -0.008(2) -0.024(3) -0.035(3)
F10 0.064(3) 0.107(4) 0.089(3) 0.021(3) -0.030(3) -0.043(3)
F11 0.083(4) 0.060(3) 0.059(3) 0.000(2) -0.017(3) -0.031(3)
F12 0.101(4) 0.081(3) 0.076(3) -0.009(3) -0.036(3) -0.035(3)
P2A 0.065(3) 0.070(3) 0.065(3) 0.006(3) -0.027(3) -0.040(2)
F7A 0.082(5) 0.094(5) 0.096(5) 0.000(4) -0.024(4) -0.017(4)
F8A 0.060(5) 0.066(5) 0.056(5) 0.005(4) -0.023(4) -0.036(4)
F9A 0.075(4) 0.076(4) 0.078(5) 0.005(4) -0.030(4) -0.040(4)
F10A 0.085(5) 0.076(5) 0.081(5) 0.010(4) -0.018(4) -0.023(4)
F11A 0.070(5) 0.078(6) 0.061(5) 0.019(5) -0.019(4) -0.037(4)
F12A 0.082(5) 0.075(5) 0.075(5) 0.004(4) -0.040(4) -0.046(4)
O1 0.0420(18) 0.0466(19) 0.0292(15) 0.0078(13) -0.0129(13) -0.0263(16)
O2 0.053(3) 0.056(3) 0.083(3) -0.018(2) 0.035(2) -0.021(2)
O3 0.0376(17) 0.0443(18) 0.0350(16) 0.0046(13) -0.0130(13) -0.0271(16)
O4 0.0315(18) 0.062(2) 0.067(2) -0.0066(19) -0.0108(17) -0.0180(18)
O5 0.049(2) 0.046(2) 0.044(2) 0.0038(16) -0.0017(16) -0.0183(19)
O6 0.062(3) 0.051(2) 0.056(2) 0.0056(19) 0.013(2) -0.001(2)
O7 0.0433(19) 0.0313(17) 0.0389(17) 0.0043(13) -0.0101(14) -0.0148(15)
O8 0.0458(19) 0.0352(17) 0.0386(17) 0.0040(13) -0.0192(15) -0.0151(16)
O9 0.0329(17) 0.0378(18) 0.0417(18) 0.0032(14) -0.0148(14) -0.0046(15)
O10 0.054(2) 0.075(3) 0.058(2) -0.023(2) -0.011(2) -0.015(2)
O11 0.053(3) 0.079(3) 0.092(3) -0.016(3) -0.016(2) -0.031(3)
C54 0.060(4) 0.089(5) 0.065(4) -0.027(4) -0.004(3) -0.015(4)
N1 0.036(2) 0.068(3) 0.041(2) -0.001(2) -0.0050(18) -0.025(2)
N2 0.034(2) 0.045(2) 0.040(2) 0.0006(17) -0.0072(17) -0.0187(19)
N3 0.094(4) 0.063(3) 0.068(3) -0.002(3) -0.031(3) -0.042(3)
C1 0.119(7) 0.121(7) 0.078(5) -0.024(5) 0.012(5) -0.091(6)
C2 0.061(3) 0.050(3) 0.035(2) 0.004(2) -0.012(2) -0.030(3)
C3 0.035(2) 0.043(3) 0.032(2) -0.0011(19) -0.0106(19) -0.014(2)
C4 0.029(2) 0.036(2) 0.030(2) 0.0008(17) -0.0106(17) -0.013(2)
C5 0.029(2) 0.037(2) 0.030(2) 0.0020(17) -0.0124(17) -0.016(2)
C6 0.027(2) 0.030(2) 0.037(2) 0.0065(17) -0.0154(17) -0.0104(18)
C7 0.030(2) 0.028(2) 0.026(2) 0.0030(16) -0.0124(16) -0.0111(18)
C8 0.033(2) 0.029(2) 0.034(2) 0.0044(17) -0.0154(18) -0.011(2)
C9 0.028(2) 0.037(2) 0.033(2) 0.0025(18) -0.0116(17) -0.016(2)
C10 0.037(2) 0.044(3) 0.043(3) -0.004(2) -0.016(2) -0.019(2)
C11 0.036(3) 0.041(3) 0.052(3) -0.005(2) -0.006(2) -0.020(2)
C12 0.040(3) 0.051(3) 0.057(3) 0.005(3) -0.012(2) -0.015(3)
C13 0.048(3) 0.061(4) 0.063(4) 0.010(3) -0.015(3) -0.022(3)
C14 0.039(3) 0.041(3) 0.054(3) 0.005(2) -0.009(2) -0.011(2)
C15 0.061(4) 0.050(3) 0.049(3) 0.002(2) -0.012(3) -0.024(3)
C16 0.064(4) 0.069(4) 0.056(4) 0.005(3) -0.001(3) -0.020(4)
C17 0.029(2) 0.032(2) 0.0261(19) -0.0027(16) -0.0072(16) -0.0117(19)
C18 0.037(2) 0.031(2) 0.037(2) 0.0003(18) -0.0101(19) -0.013(2)
C19 0.031(2) 0.035(2) 0.038(2) 0.0052(18) -0.0176(18) -0.018(2)
C20 0.036(2) 0.041(3) 0.034(2) -0.0024(19) -0.0113(19) -0.018(2)
C21 0.031(2) 0.034(2) 0.036(2) 0.0087(18) -0.0103(18) -0.016(2)
C22 0.038(2) 0.030(2) 0.042(2) -0.0011(19) -0.012(2) -0.010(2)
C23 0.034(3) 0.038(3) 0.052(3) 0.000(2) -0.001(2) -0.009(2)
C24 0.033(3) 0.048(3) 0.062(3) 0.015(3) -0.016(2) -0.016(2)
C25 0.033(2) 0.038(3) 0.052(3) 0.011(2) -0.017(2) -0.017(2)
C26 0.029(2) 0.029(2) 0.034(2) 0.0064(17) -0.0100(17) -0.0099(19)
C27 0.026(2) 0.026(2) 0.033(2) 0.0010(16) -0.0080(16) -0.0115(18)
C28 0.032(2) 0.034(2) 0.028(2) 0.0025(16) -0.0096(17) -0.021(2)
C29 0.030(2) 0.027(2) 0.033(2) 0.0011(17) -0.0058(17) -0.0106(19)
C30 0.028(2) 0.033(2) 0.030(2) 0.0051(17) -0.0091(17) -0.0118(19)
C31 0.032(2) 0.038(2) 0.026(2) 0.0057(17) -0.0094(17) -0.018(2)
C32 0.0231(19) 0.032(2) 0.028(2) 0.0026(16) -0.0051(16) -0.0113(18)
C33 0.047(3) 0.036(3) 0.052(3) 0.004(2) -0.003(2) -0.018(3)
C34 0.039(2) 0.044(3) 0.028(2) 0.0016(19) -0.0098(19) -0.018(2)
C35 0.037(3) 0.052(3) 0.038(2) 0.009(2) -0.016(2) -0.017(2)
C36 0.053(3) 0.047(3) 0.051(3) 0.015(2) -0.034(3) -0.018(3)
C37 0.044(3) 0.056(3) 0.058(3) -0.007(3) -0.027(3) -0.007(3)
C38 0.146(8) 0.147(8) 0.065(5) -0.002(5) -0.004(5) -0.120(8)
C39 0.048(4) 0.102(6) 0.096(5) -0.010(4) -0.015(4) -0.037(4)
C40 0.061(4) 0.062(4) 0.065(4) -0.008(3) -0.013(3) -0.036(3)
C41 0.053(3) 0.074(4) 0.043(3) -0.017(3) -0.007(2) -0.029(3)
C42 0.036(3) 0.057(3) 0.057(3) -0.012(3) -0.002(2) -0.024(3)
C43 0.026(2) 0.040(3) 0.047(3) -0.009(2) -0.0068(19) -0.008(2)
C44 0.029(2) 0.036(2) 0.034(2) -0.0009(18) -0.0039(18) -0.014(2)
C45 0.046(3) 0.038(3) 0.040(3) 0.002(2) -0.013(2) -0.015(2)
C46 0.061(3) 0.052(3) 0.043(3) 0.009(2) -0.022(3) -0.030(3)
C47 0.035(2) 0.047(3) 0.042(3) 0.000(2) -0.013(2) -0.009(2)
C48 0.037(3) 0.037(3) 0.044(3) -0.003(2) -0.008(2) -0.008(2)
C49 0.029(2) 0.042(3) 0.035(2) 0.0061(19) -0.0084(18) -0.017(2)
C50 0.042(3) 0.036(3) 0.044(3) 0.000(2) -0.013(2) -0.008(2)
C51 0.047(3) 0.041(3) 0.051(3) 0.002(2) -0.013(2) -0.018(3)
C52 0.046(3) 0.062(4) 0.058(3) -0.004(3) -0.019(3) -0.026(3)
C53 0.039(3) 0.064(4) 0.051(3) -0.009(3) -0.016(2) -0.015(3)
O12 0.055(3) 0.072(3) 0.062(3) 0.001(2) -0.016(2) -0.013(2)
C55 0.055(3) 0.057(3) 0.046(3) 0.001(3) -0.021(2) -0.029(3)
C56 0.124(8) 0.061(5) 0.075(5) -0.013(4) -0.014(5) -0.025(5)
S1 0.0529(19) 0.053(2) 0.110(3) 0.019(2) -0.0079(19) -0.0242(17)
C57 0.071(6) 0.079(6) 0.084(7) 0.005(6) -0.017(5) -0.051(5)
C58 0.041(4) 0.060(5) 0.046(4) 0.027(4) -0.033(4) -0.037(4)
C59 0.075(6) 0.097(6) 0.089(6) 0.010(6) -0.008(5) -0.043(5)
C60 0.058(6) 0.090(6) 0.077(6) 0.020(6) -0.012(5) -0.044(5)
S2 0.098(3) 0.117(4) 0.123(4) -0.013(3) -0.003(3) -0.077(3)
C61 0.069(5) 0.102(6) 0.090(6) 0.002(5) -0.010(5) -0.053(5)
C62 0.053(5) 0.097(6) 0.063(5) -0.010(5) -0.018(4) -0.048(5)
C63 0.059(6) 0.104(6) 0.072(6) 0.011(5) -0.017(5) -0.036(5)
C64 0.064(6) 0.088(6) 0.073(6) 0.001(5) 0.003(5) -0.040(5)
S3 0.094(3) 0.253(6) 0.077(3) 0.008(3) 0.003(2) -0.125(4)

loop_
_atom_type_symbol
_atom_type_description
_atom_type_scat_dispersion_real
_atom_type_scat_dispersion_imag
_atom_type_scat_source
C C 0.0033 0.0016 'International Tables Vol C Tables 4.2.6.8 and 6.1.1.4'
H H 0.0000 0.0000 'International Tables Vol C Tables 4.2.6.8 and 6.1.1.4'
N N 0.0061 0.0033 'International Tables Vol C Tables 4.2.6.8 and 6.1.1.4'
O O 0.0106 0.0060 'International Tables Vol C Tables 4.2.6.8 and 6.1.1.4'
F F 0.0171 0.0103 'International Tables Vol C Tables 4.2.6.8 and 6.1.1.4'
P P 0.1023 0.0942 'International Tables Vol C Tables 4.2.6.8 and 6.1.1.4'
S S 0.1246 0.1234 'International Tables Vol C Tables 4.2.6.8 and 6.1.1.4'

loop_
_geom_angle_atom_site_label_1
_geom_angle_atom_site_label_2
_geom_angle_atom_site_label_3
_geom_angle
_geom_angle_site_symmetry_1
_geom_angle_site_symmetry_3
F6 P1 F2 91.2(2) . .
F6 P1 F5 89.9(2) . .
F2 P1 F5 91.3(2) . .
F6 P1 F4 90.7(3) . .
F2 P1 F4 177.7(2) . .
F5 P1 F4 89.9(3) . .
F6 P1 F1 90.2(2) . .
F2 P1 F1 88.4(2) . .
F5 P1 F1 179.7(3) . .
F4 P1 F1 90.4(2) . .
F6 P1 F3 178.4(2) . .
F2 P1 F3 89.3(2) . .
F5 P1 F3 91.6(2) . .
F4 P1 F3 88.8(2) . .
F1 P1 F3 88.3(2) . .
F12 P2 F7 93.9(5) . .
F12 P2 F10 89.3(5) . .
F7 P2 F10 176.1(6) . .
F12 P2 F8 91.2(5) . .
F7 P2 F8 87.6(5) . .
F10 P2 F8 90.0(5) . .
F12 P2 F11 91.9(4) . .
F7 P2 F11 94.0(5) . .
F10 P2 F11 88.3(5) . .
F8 P2 F11 176.4(5) . .
F12 P2 F9 178.5(6) . .
F7 P2 F9 87.4(4) . .
F10 P2 F9 89.5(5) . .
F8 P2 F9 89.7(4) . .
F11 P2 F9 87.2(4) . .
F9A P2A F11A 84.2(11) . .
F9A P2A F8A 95.0(11) . .
F11A P2A F8A 175.3(15) . .
F9A P2A F7A 100.9(13) . .
F11A P2A F7A 87.6(12) . .
F8A P2A F7A 97.2(12) . .
F9A P2A F10A 92.3(12) . .
F11A P2A F10A 86.5(11) . .
F8A P2A F10A 88.9(11) . .
F7A P2A F10A 164.9(15) . .
F9A P2A F12A 173.7(14) . .
F11A P2A F12A 89.6(11) . .
F8A P2A F12A 91.2(11) . .
F7A P2A F12A 79.3(11) . .
F10A P2A F12A 86.8(11) . .
C4 O1 C3 117.7(3) . .
C1 O2 C2 120.5(6) . .
C9 O3 C10 118.9(3) . .
C12 O4 C11 116.3(4) . .
C13 O5 C14 112.5(4) . .
C15 O6 C16 109.3(5) . .
C29 O7 C33 120.1(3) . .
C30 O8 C34 118.3(3) . .
C35 O9 C36 112.8(4) . .
C38 O10 C37 111.6(5) . .
C39 O11 C40 111.6(5) . .
O12 C54 H54C 109.5 . .
O12 C54 H54A 109.5 . .
H54C C54 H54A 109.5 . .
O12 C54 H54B 109.5 . .
H54C C54 H54B 109.5 . .
H54A C54 H54B 109.5 . .
C46 N1 C42 120.0(5) . .
C46 N1 C41 119.9(5) . .
C42 N1 C41 120.1(5) . .
C47 N2 C51 120.8(4) . .
C47 N2 C52 119.3(5) . .
C51 N2 C52 119.8(4) . .
O2 C1 C38 110.5(6) . 2_566
O2 C1 H1B 109.6 . .
C38 C1 H1B 109.6 2_566 .
O2 C1 H1A 109.6 . .
C38 C1 H1A 109.6 2_566 .
H1B C1 H1A 108.1 . .
O2 C2 C3 106.6(4) . .
O2 C2 H2A 110.4 . .
C3 C2 H2A 110.4 . .
O2 C2 H2B 110.4 . .
C3 C2 H2B 110.4 . .
H2A C2 H2B 108.6 . .
O1 C3 C2 106.3(4) . .
O1 C3 H3A 110.5 . .
C2 C3 H3A 110.5 . .
O1 C3 H3B 110.5 . .
C2 C3 H3B 110.5 . .
H3A C3 H3B 108.7 . .
O1 C4 C5 124.9(4) . .
O1 C4 C9 115.0(4) . .
C5 C4 C9 120.1(4) . .
C6 C5 C4 119.5(4) . .
C6 C5 H5 120.2 . .
C4 C5 H5 120.2 . .
C5 C6 C7 121.1(4) . .
C5 C6 C19 125.0(4) . .
C7 C6 C19 113.8(4) . .
C8 C7 C6 120.0(4) . .
C8 C7 C17 126.4(4) . .
C6 C7 C17 113.7(3) . .
C7 C8 C9 118.3(4) . .
C7 C8 H8 120.9 . .
C9 C8 H8 120.9 . .
O3 C9 C4 115.4(4) . .
O3 C9 C8 123.6(4) . .
C4 C9 C8 120.9(4) . .
O3 C10 C11 107.7(4) . .
O3 C10 H10B 110.2 . .
C11 C10 H10B 110.2 . .
O3 C10 H10A 110.2 . .
C11 C10 H10A 110.2 . .
H10B C10 H10A 108.5 . .
O4 C11 C10 112.6(4) . .
O4 C11 H11A 109.1 . .
C10 C11 H11A 109.1 . .
O4 C11 H11B 109.1 . .
C10 C11 H11B 109.1 . .
H11A C11 H11B 107.8 . .
O4 C12 C13 106.6(5) . .
O4 C12 H12B 110.4 . .
C13 C12 H12B 110.4 . .
O4 C12 H12A 110.4 . .
C13 C12 H12A 110.4 . .
H12B C12 H12A 108.6 . .
O5 C13 C12 113.9(5) . .
O5 C13 H13B 108.8 . .
C12 C13 H13B 108.8 . .
O5 C13 H13A 108.8 . .
C12 C13 H13A 108.8 . .
H13B C13 H13A 107.7 . .
O5 C14 C15 109.4(4) . .
O5 C14 H14B 109.8 . .
C15 C14 H14B 109.8 . .
O5 C14 H14A 109.8 . .
C15 C14 H14A 109.8 . .
H14B C14 H14A 108.2 . .
O6 C15 C14 109.4(5) . .
O6 C15 H15A 109.8 . .
C14 C15 H15A 109.8 . .
O6 C15 H15B 109.8 . .
C14 C15 H15B 109.8 . .
H15A C15 H15B 108.2 . .
O6 C16 C33 107.0(5) . 2_566
O6 C16 H16B 110.3 . .
C33 C16 H16B 110.3 2_566 .
O6 C16 H16A 110.3 . .
C33 C16 H16A 110.3 2_566 .
H16B C16 H16A 108.6 . .
C32 C17 C7 106.1(3) . .
C32 C17 C21 106.0(3) . .
C7 C17 C21 104.2(3) . .
C32 C17 C18 114.2(4) . .
C7 C17 C18 113.6(3) . .
C21 C17 C18 111.9(3) . .
C17 C18 H18B 109.5 . .
C17 C18 H18C 109.5 . .
H18B C18 H18C 109.5 . .
C17 C18 H18A 109.5 . .
H18B C18 H18A 109.5 . .
H18C C18 H18A 109.5 . .
C20 C19 C26 114.4(4) . .
C20 C19 C6 114.7(4) . .
C26 C19 C6 103.7(3) . .
C20 C19 C27 113.7(4) . .
C26 C19 C27 104.8(3) . .
C6 C19 C27 104.4(3) . .
C19 C20 H20A 109.5 . .
C19 C20 H20C 109.5 . .
H20A C20 H20C 109.5 . .
C19 C20 H20B 109.5 . .
H20A C20 H20B 109.5 . .
H20C C20 H20B 109.5 . .
C22 C21 C26 120.8(4) . .
C22 C21 C17 127.0(4) . .
C26 C21 C17 112.1(4) . .
C21 C22 C23 119.1(4) . .
C21 C22 H22 120.4 . .
C23 C22 H22 120.4 . .
C24 C23 C22 120.9(5) . .
C24 C23 H23 119.5 . .
C22 C23 H23 119.5 . .
C23 C24 C25 120.7(5) . .
C23 C24 H24 119.6 . .
C25 C24 H24 119.6 . .
C24 C25 C26 119.3(5) . .
C24 C25 H25 120.4 . .
C26 C25 H25 120.4 . .
C25 C26 C21 119.1(4) . .
C25 C26 C19 126.0(4) . .
C21 C26 C19 114.9(4) . .
C28 C27 C32 120.1(4) . .
C28 C27 C19 125.2(4) . .
C32 C27 C19 114.7(3) . .
C27 C28 C29 120.0(4) . .
C27 C28 H28 120.0 . .
C29 C28 H28 120.0 . .
C28 C29 O7 116.5(4) . .
C28 C29 C30 119.8(4) . .
O7 C29 C30 123.2(4) . .
C31 C30 O8 124.4(4) . .
C31 C30 C29 120.6(4) . .
O8 C30 C29 114.7(4) . .
C30 C31 C32 119.0(4) . .
C30 C31 H31 120.5 . .
C32 C31 H31 120.5 . .
C27 C32 C31 120.3(4) . .
C27 C32 C17 113.2(4) . .
C31 C32 C17 126.4(4) . .
O7 C33 C16 110.1(4) . 2_566
O7 C33 H33A 109.6 . .
C16 C33 H33A 109.6 2_566 .
O7 C33 H33B 109.7 . .
C16 C33 H33B 109.7 2_566 .
H33A C33 H33B 108.2 . .
O8 C34 C35 106.9(4) . .
O8 C34 H34A 110.3 . .
C35 C34 H34A 110.3 . .
O8 C34 H34B 110.3 . .
C35 C34 H34B 110.3 . .
H34A C34 H34B 108.6 . .
O9 C35 C34 108.9(4) . .
O9 C35 H35B 109.9 . .
C34 C35 H35B 109.9 . .
O9 C35 H35A 109.9 . .
C34 C35 H35A 109.9 . .
H35B C35 H35A 108.3 . .
O9 C36 C37 110.6(4) . .
O9 C36 H36A 109.5 . .
C37 C36 H36A 109.5 . .
O9 C36 H36B 109.5 . .
C37 C36 H36B 109.5 . .
H36A C36 H36B 108.1 . .
O10 C37 C36 107.3(4) . .
O10 C37 H37B 110.2 . .
C36 C37 H37B 110.3 . .
O10 C37 H37A 110.3 . .
C36 C37 H37A 110.3 . .
H37B C37 H37A 108.5 . .
C1 C38 O10 113.1(6) 2_566 .
C1 C38 H38B 109.0 2_566 .
O10 C38 H38B 109.0 . .
C1 C38 H38A 108.9 2_566 .
O10 C38 H38A 108.9 . .
H38B C38 H38A 107.8 . .
O11 C39 H39A 109.5 . .
O11 C39 H39C 109.5 . .
H39A C39 H39C 109.5 . .
O11 C39 H39B 109.5 . .
H39A C39 H39B 109.5 . .
H39C C39 H39B 109.5 . .
O11 C40 C41 107.6(4) . .
O11 C40 H40A 110.2 . .
C41 C40 H40A 110.2 . .
O11 C40 H40B 110.2 . .
C41 C40 H40B 110.2 . .
H40A C40 H40B 108.5 . .
N1 C41 C40 112.1(4) . .
N1 C41 H41A 109.2 . .
C40 C41 H41A 109.2 . .
N1 C41 H41B 109.2 . .
C40 C41 H41B 109.2 . .
H41A C41 H41B 107.9 . .
N1 C42 C43 121.0(5) . .
N1 C42 H42 119.5 . .
C43 C42 H42 119.5 . .
C42 C43 C44 119.8(5) . .
C42 C43 H43 120.1 . .
C44 C43 H43 120.1 . .
C45 C44 C43 116.4(4) . .
C45 C44 C49 122.0(4) . .
C43 C44 C49 121.5(4) . .
C46 C45 C44 122.9(5) . .
C46 C45 H45 118.6 . .
C44 C45 H45 118.6 . .
N1 C46 C45 119.8(5) . .
N1 C46 H46 120.1 . .
C45 C46 H46 120.1 . .
N2 C47 C48 121.6(5) . .
N2 C47 H47 119.2 . .
C48 C47 H47 119.2 . .
C49 C48 C47 118.3(5) . .
C49 C48 H48 120.8 . .
C47 C48 H48 120.9 . .
C48 C49 C50 118.3(4) . .
C48 C49 C44 121.1(4) . .
C50 C49 C44 120.5(4) . .
C51 C50 C49 120.2(5) . .
C51 C50 H50 119.9 . .
C49 C50 H50 119.9 . .
N2 C51 C50 120.7(5) . .
N2 C51 H51 119.6 . .
C50 C51 H51 119.6 . .
N2 C52 C53 110.0(4) . .
N2 C52 H52B 109.7 . .
C53 C52 H52B 109.7 . .
N2 C52 H52A 109.7 . .
C53 C52 H52A 109.7 . .
H52B C52 H52A 108.2 . .
O12 C53 C52 106.6(5) . .
O12 C53 H53A 110.4 . .
C52 C53 H53A 110.4 . .
O12 C53 H53B 110.4 . .
C52 C53 H53B 110.4 . .
H53A C53 H53B 108.6 . .
C53 O12 C54 112.2(5) . .
N3 C55 C56 176.5(7) . .
C55 C56 H56A 109.5 . .
C55 C56 H56C 109.5 . .
H56A C56 H56C 109.5 . .
C55 C56 H56B 109.5 . .
H56A C56 H56B 109.5 . .
H56C C56 H56B 109.5 . .
C63 S1 C62 71.8(9) 2_566 2_566
C63 S1 C57 87.1(9) 2_566 .
C62 S1 C57 16.8(9) 2_566 .
C63 S1 C60 4.0(10) 2_566 .
C62 S1 C60 75.5(10) 2_566 .
C57 S1 C60 90.9(7) . .
C63 S1 S3 57.5(7) 2_566 2_566
C62 S1 S3 128.2(8) 2_566 2_566
C57 S1 S3 144.4(5) . 2_566
C60 S1 S3 53.6(6) . 2_566
C62 C57 C61 123(2) 2_566 2_566
C62 C57 C58 83.2(15) 2_566 .
C61 C57 C58 44.2(12) 2_566 .
C62 C57 S1 25.1(14) 2_566 .
C61 C57 S1 147.3(16) 2_566 .
C58 C57 S1 104.5(9) . .
C62 C57 C63 14.0(13) 2_566 2_566
C61 C57 C63 114.1(15) 2_566 2_566
C58 C57 C63 71.6(9) . 2_566
S1 C57 C63 33.3(5) . 2_566
C62 C57 S2 85.1(15) 2_566 2_566
C61 C57 S2 40.4(11) 2_566 2_566
C58 C57 S2 6.0(6) . 2_566
S1 C57 S2 107.5(7) . 2_566
C63 C57 S2 74.3(7) 2_566 2_566
C62 C57 H57 118.4 2_566 .
C61 C57 H57 118.6 2_566 .
C58 C57 H57 150.8 . .
S1 C57 H57 93.8 . .
C63 C57 H57 125.9 2_566 .
S2 C57 H57 152.5 2_566 .
C61 C58 S2 124.3(17) 2_566 2_566
C61 C58 C59 146.1(16) 2_566 .
S2 C58 C59 66.5(10) 2_566 .
C61 C58 C57 45.3(11) 2_566 .
S2 C58 C57 165.8(14) 2_566 .
C59 C58 C57 116.0(11) . .
C61 C58 C62 74.1(11) 2_566 2_566
S2 C58 C62 150.5(12) 2_566 2_566
C59 C58 C62 85.7(11) . 2_566
C57 C58 C62 30.8(6) . 2_566
C61 C58 C64 150.2(13) 2_566 2_566
S2 C58 C64 74.5(10) 2_566 2_566
C59 C58 C64 13.4(11) . 2_566
C57 C58 C64 111.0(10) . 2_566
C62 C58 C64 80.2(9) 2_566 2_566
C61 C58 C63 113.3(12) 2_566 2_566
S2 C58 C63 115.9(11) 2_566 2_566
C59 C58 C63 49.7(9) . 2_566
C57 C58 C63 69.7(8) . 2_566
C62 C58 C63 39.3(6) 2_566 2_566
C64 C58 C63 41.6(6) 2_566 2_566
C61 C58 H58 81.5 2_566 .
S2 C58 H58 57.2 2_566 .
C59 C58 H58 122.5 . .
C57 C58 H58 121.4 . .
C62 C58 H58 151.8 2_566 .
C64 C58 H58 126.7 2_566 .
C63 C58 H58 162.2 2_566 .
C64 C59 S2 142(3) 2_566 2_566
C64 C59 C58 138(3) 2_566 .
S2 C59 C58 46.5(7) 2_566 .
C64 C59 C60 37.8(19) 2_566 .
S2 C59 C60 159.6(16) 2_566 .
C58 C59 C60 117.0(13) . .
C64 C59 C63 60.5(19) 2_566 2_566
S2 C59 C63 139.2(12) 2_566 2_566
C58 C59 C63 93.3(11) . 2_566
C60 C59 C63 24.7(9) . 2_566
C64 C59 C60 28(2) 2_566 2_566
S2 C59 C60 131.3(13) 2_566 2_566
C58 C59 C60 161.5(16) . 2_566
C60 C59 C60 59.3(11) . 2_566
C63 C59 C60 83.9(13) 2_566 2_566
C64 C59 S3 86(2) 2_566 .
S2 C59 S3 69.1(8) 2_566 .
C58 C59 S3 114.7(12) . .
C60 C59 S3 122.3(10) . .
C63 C59 S3 146.2(11) 2_566 .
C60 C59 S3 63.5(7) 2_566 .
C64 C59 C62 103(2) 2_566 2_566
S2 C59 C62 98.4(9) 2_566 2_566
C58 C59 C62 52.5(7) . 2_566
C60 C59 C62 68.6(10) . 2_566
C63 C59 C62 44.0(7) 2_566 2_566
C60 C59 C62 127.9(13) 2_566 2_566
S3 C59 C62 167.1(11) . 2_566
C63 C60 C64 119(3) 2_566 2_566
C63 C60 C64 152(3) 2_566 .
C64 C60 C64 89.4(16) 2_566 .
C63 C60 C59 99(2) 2_566 .
C64 C60 C59 23.2(12) 2_566 .
C64 C60 C59 109.4(14) . .
C63 C60 C60 171(3) 2_566 2_566
C64 C60 C60 52.4(11) 2_566 2_566
C64 C60 C60 37.0(10) . 2_566
C59 C60 C60 73.2(13) . 2_566
C63 C60 C59 140(3) 2_566 2_566
C64 C60 C59 99.3(14) 2_566 2_566
C64 C60 C59 13.2(9) . 2_566
C59 C60 C59 120.7(11) . 2_566
C60 C60 C59 47.6(9) 2_566 2_566
C63 C60 S1 6.7(17) 2_566 .
C64 C60 S1 125.5(19) 2_566 .
C64 C60 S1 145.1(16) . .
C59 C60 S1 105.0(11) . .
C60 C60 S1 177.5(18) 2_566 .
C59 C60 S1 134.2(14) 2_566 .
C63 C60 S3 82(2) 2_566 2_566
C64 C60 S3 158.5(18) 2_566 2_566
C64 C60 S3 69.7(12) . 2_566
C59 C60 S3 173.5(14) . 2_566
C60 C60 S3 106.5(15) 2_566 2_566
C59 C60 S3 59.3(9) 2_566 2_566
S1 C60 S3 75.4(7) . 2_566
C63 C60 C62 29.7(18) 2_566 2_566
C64 C60 C62 90.6(16) 2_566 2_566
C64 C60 C62 172.5(15) . 2_566
C59 C60 C62 69.2(10) . 2_566
C60 C60 C62 142.4(18) 2_566 2_566
C59 C60 C62 170.0(14) 2_566 2_566
S1 C60 C62 35.9(5) . 2_566
S3 C60 C62 110.8(9) 2_566 2_566
C58 S2 C59 67.0(9) 2_566 2_566
C58 S2 C61 27.3(10) 2_566 .
C59 S2 C61 89.5(9) 2_566 .
C58 S2 C64 72.9(10) 2_566 .
C59 S2 C64 12.2(11) 2_566 .
C61 S2 C64 97.7(8) . .
C58 S2 S3 135.5(9) 2_566 2_566
C59 S2 S3 69.9(6) 2_566 2_566
C61 S2 S3 158.8(6) . 2_566
C64 S2 S3 62.7(6) . 2_566
C58 S2 C57 8.3(8) 2_566 2_566
C59 S2 C57 69.2(7) 2_566 2_566
C61 S2 C57 21.6(6) . 2_566
C64 S2 C57 76.5(6) . 2_566
S3 S2 C57 138.9(5) 2_566 2_566
C58 C61 C57 90.5(17) 2_566 2_566
C58 C61 C62 69.1(12) 2_566 .
C57 C61 C62 24.8(10) 2_566 .
C58 C61 S2 28.3(9) 2_566 .
C57 C61 S2 118.1(15) 2_566 .
C62 C61 S2 94.9(10) . .
C58 C61 H61 134.8 2_566 .
C57 C61 H61 134.7 2_566 .
C62 C61 H61 153.7 . .
S2 C61 H61 106.9 . .
C57 C62 S1 138(2) 2_566 2_566
C57 C62 C63 157.9(19) 2_566 .
S1 C62 C63 54.1(10) 2_566 .
C57 C62 C58 66.0(13) 2_566 2_566
S1 C62 C58 144.9(13) 2_566 2_566
C63 C62 C58 95.2(12) . 2_566
C57 C62 C61 32.2(14) 2_566 .
S1 C62 C61 167.9(14) 2_566 .
C63 C62 C61 131.7(13) . .
C58 C62 C61 36.8(7) 2_566 .
C57 C62 C60 147.2(17) 2_566 2_566
S1 C62 C60 68.6(9) 2_566 2_566
C63 C62 C60 14.5(8) . 2_566
C58 C62 C60 81.9(9) 2_566 2_566
C61 C62 C60 117.8(11) . 2_566
C57 C62 C59 107.3(16) 2_566 2_566
S1 C62 C59 110.7(11) 2_566 2_566
C63 C62 C59 56.6(9) . 2_566
C58 C62 C59 41.9(7) 2_566 2_566
C61 C62 C59 76.0(9) . 2_566
C60 C62 C59 42.2(6) 2_566 2_566
C57 C62 H62 84.3 2_566 .
S1 C62 H62 61.9 2_566 .
C63 C62 H62 114.4 . .
C58 C62 H62 150.1 2_566 .
C61 C62 H62 113.8 . .
C60 C62 H62 128.0 2_566 .
C59 C62 H62 165.5 2_566 .
C60 C63 S1 169(3) 2_566 2_566
C60 C63 C62 136(3) 2_566 .
S1 C63 C62 54.1(9) 2_566 .
C60 C63 C64 36(2) 2_566 .
S1 C63 C64 154.3(14) 2_566 .
C62 C63 C64 100.9(11) . .
C60 C63 C59 56.7(19) 2_566 2_566
S1 C63 C59 133.5(13) 2_566 2_566
C62 C63 C59 79.4(10) . 2_566
C64 C63 C59 22.2(8) . 2_566
C60 C63 C64 18(2) 2_566 2_566
S1 C63 C64 151.0(13) 2_566 2_566
C62 C63 C64 153.2(15) . 2_566
C64 C63 C64 54.7(12) . 2_566
C59 C63 C64 75.0(11) 2_566 2_566
C60 C63 S3 77(2) 2_566 .
S1 C63 S3 92.2(9) 2_566 .
C62 C63 S3 144.8(13) . .
C64 C63 S3 113.4(11) . .
C59 C63 S3 133.6(12) 2_566 .
C64 C63 S3 58.9(6) 2_566 .
C60 C63 C57 131(2) 2_566 2_566
S1 C63 C57 59.7(8) 2_566 2_566
C62 C63 C57 8.1(7) . 2_566
C64 C63 C57 94.9(9) . 2_566
C59 C63 C57 74.0(7) 2_566 2_566
C64 C63 C57 148.9(12) 2_566 2_566
S3 C63 C57 151.6(11) . 2_566
C60 C63 C58 93(2) 2_566 2_566
S1 C63 C58 97.9(10) 2_566 2_566
C62 C63 C58 45.5(8) . 2_566
C64 C63 C58 56.5(7) . 2_566
C59 C63 C58 37.0(6) 2_566 2_566
C64 C63 C58 111.1(11) 2_566 2_566
S3 C63 C58 169.7(11) . 2_566
C57 C63 C58 38.7(5) 2_566 2_566
C59 C64 C60 119(3) 2_566 2_566
C59 C64 C60 139(3) 2_566 .
C60 C64 C60 90.6(16) 2_566 .
C59 C64 C63 97(2) 2_566 .
C60 C64 C63 24.9(14) 2_566 .
C60 C64 C63 115.5(16) . .
C59 C64 C64 154(4) 2_566 2_566
C60 C64 C64 53.2(13) 2_566 2_566
C60 C64 C64 37.4(8) . 2_566
C63 C64 C64 78.1(15) . 2_566
C59 C64 C58 29(2) 2_566 2_566
C60 C64 C58 106.8(17) 2_566 2_566
C60 C64 C58 162.5(17) . 2_566
C63 C64 C58 81.9(9) . 2_566
C64 C64 C58 159.9(17) 2_566 2_566
C59 C64 S2 26(2) 2_566 .
C60 C64 S2 138.9(18) 2_566 .
C60 C64 S2 129.9(16) . .
C63 C64 S2 114.3(9) . .
C64 C64 S2 166.4(17) 2_566 .
C58 C64 S2 32.6(4) 2_566 .
C59 C64 S3 75(2) 2_566 2_566
C60 C64 S3 161.0(18) 2_566 2_566
C60 C64 S3 71.1(12) . 2_566
C63 C64 S3 172.3(10) . 2_566
C64 C64 S3 108.3(13) 2_566 2_566
C58 C64 S3 91.4(8) 2_566 2_566
S2 C64 S3 58.9(6) . 2_566
C59 C64 C63 131(3) 2_566 2_566
C60 C64 C63 100.4(17) 2_566 2_566
C60 C64 C63 9.8(10) . 2_566
C63 C64 C63 125.3(12) . 2_566
C64 C64 C63 47.2(9) 2_566 2_566
C58 C64 C63 152.7(12) 2_566 2_566
S2 C64 C63 120.1(11) . 2_566
S3 C64 C63 61.2(7) 2_566 2_566
S2 S3 C59 41.1(5) 2_566 .
S2 S3 C64 58.4(5) 2_566 2_566
C59 S3 C64 19.2(7) . 2_566
S2 S3 C60 97.6(5) 2_566 2_566
C59 S3 C60 57.2(7) . 2_566
C64 S3 C60 39.2(4) 2_566 2_566
S2 S3 C63 118.3(6) 2_566 .
C59 S3 C63 77.6(7) . .
C64 S3 C63 59.9(7) 2_566 .
C60 S3 C63 20.6(6) 2_566 .
S2 S3 S1 148.6(4) 2_566 2_566
C59 S3 S1 107.8(5) . 2_566
C64 S3 S1 90.2(5) 2_566 2_566
C60 S3 S1 51.0(4) 2_566 2_566
C63 S3 S1 30.3(5) . 2_566

loop_
_geom_bond_atom_site_label_1
_geom_bond_atom_site_label_2
_geom_bond_distance
_geom_bond_site_symmetry_2
P1 F6 1.571(4) .
P1 F2 1.577(4) .
P1 F5 1.583(4) .
P1 F4 1.592(4) .
P1 F1 1.599(4) .
P1 F3 1.600(4) .
P2 F12 1.540(7) .
P2 F7 1.562(8) .
P2 F10 1.572(8) .
P2 F8 1.577(8) .
P2 F11 1.604(7) .
P2 F9 1.651(7) .
P2A F9A 1.573(15) .
P2A F11A 1.579(16) .
P2A F8A 1.584(16) .
P2A F7A 1.591(16) .
P2A F10A 1.603(16) .
P2A F12A 1.604(15) .
O1 C4 1.377(5) .
O1 C3 1.434(5) .
O2 C1 1.372(7) .
O2 C2 1.430(7) .
O3 C9 1.369(5) .
O3 C10 1.439(5) .
O4 C12 1.378(7) .
O4 C11 1.411(6) .
O5 C13 1.401(7) .
O5 C14 1.407(6) .
O6 C15 1.379(7) .
O6 C16 1.442(7) .
O7 C29 1.387(5) .
O7 C33 1.431(6) .
O8 C30 1.392(5) .
O8 C34 1.420(5) .
O9 C35 1.412(6) .
O9 C36 1.415(6) .
O10 C38 1.412(8) .
O10 C37 1.428(6) .
O11 C39 1.405(7) .
O11 C40 1.423(7) .
C54 O12 1.403(7) .
C54 H54C 0.9800 .
C54 H54A 0.9800 .
C54 H54B 0.9800 .
N1 C46 1.344(7) .
N1 C42 1.366(7) .
N1 C41 1.480(6) .
N2 C47 1.325(6) .
N2 C51 1.348(7) .
N2 C52 1.471(6) .
N3 C55 1.073(6) .
C1 C38 1.398(9) 2_566
C1 H1B 0.9900 .
C1 H1A 0.9900 .
C2 C3 1.485(6) .
C2 H2A 0.9900 .
C2 H2B 0.9900 .
C3 H3A 0.9900 .
C3 H3B 0.9900 .
C4 C5 1.388(6) .
C4 C9 1.391(6) .
C5 C6 1.372(6) .
C5 H5 0.9500 .
C6 C7 1.404(6) .
C6 C19 1.538(5) .
C7 C8 1.395(6) .
C7 C17 1.539(5) .
C8 C9 1.406(6) .
C8 H8 0.9500 .
C10 C11 1.488(6) .
C10 H10B 0.9900 .
C10 H10A 0.9900 .
C11 H11A 0.9900 .
C11 H11B 0.9900 .
C12 C13 1.517(8) .
C12 H12B 0.9900 .
C12 H12A 0.9900 .
C13 H13B 0.9900 .
C13 H13A 0.9900 .
C14 C15 1.477(7) .
C14 H14B 0.9900 .
C14 H14A 0.9900 .
C15 H15A 0.9900 .
C15 H15B 0.9900 .
C16 C33 1.475(8) 2_566
C16 H16B 0.9900 .
C16 H16A 0.9900 .
C17 C32 1.522(6) .
C17 C21 1.543(6) .
C17 C18 1.548(6) .
C18 H18B 0.9800 .
C18 H18C 0.9800 .
C18 H18A 0.9800 .
C19 C20 1.504(6) .
C19 C26 1.537(6) .
C19 C27 1.547(6) .
C20 H20A 0.9800 .
C20 H20C 0.9800 .
C20 H20B 0.9800 .
C21 C22 1.380(6) .
C21 C26 1.413(6) .
C22 C23 1.386(7) .
C22 H22 0.9500 .
C23 C24 1.382(7) .
C23 H23 0.9500 .
C24 C25 1.387(7) .
C24 H24 0.9500 .
C25 C26 1.403(6) .
C25 H25 0.9500 .
C27 C28 1.382(6) .
C27 C32 1.395(5) .
C28 C29 1.387(6) .
C28 H28 0.9500 .
C29 C30 1.396(6) .
C30 C31 1.387(6) .
C31 C32 1.396(6) .
C31 H31 0.9500 .
C33 C16 1.475(8) 2_566
C33 H33A 0.9900 .
C33 H33B 0.9900 .
C34 C35 1.508(7) .
C34 H34A 0.9900 .
C34 H34B 0.9900 .
C35 H35B 0.9900 .
C35 H35A 0.9900 .
C36 C37 1.459(8) .
C36 H36A 0.9900 .
C36 H36B 0.9900 .
C37 H37B 0.9900 .
C37 H37A 0.9900 .
C38 C1 1.398(9) 2_566
C38 H38B 0.9900 .
C38 H38A 0.9900 .
C39 H39A 0.9800 .
C39 H39C 0.9800 .
C39 H39B 0.9800 .
C40 C41 1.500(7) .
C40 H40A 0.9900 .
C40 H40B 0.9900 .
C41 H41A 0.9900 .
C41 H41B 0.9900 .
C42 C43 1.377(7) .
C42 H42 0.9500 .
C43 C44 1.395(6) .
C43 H43 0.9500 .
C44 C45 1.390(7) .
C44 C49 1.488(6) .
C45 C46 1.352(7) .
C45 H45 0.9500 .
C46 H46 0.9500 .
C47 C48 1.403(7) .
C47 H47 0.9500 .
C48 C49 1.395(7) .
C48 H48 0.9500 .
C49 C50 1.400(6) .
C50 C51 1.365(7) .
C50 H50 0.9500 .
C51 H51 0.9500 .
C52 C53 1.500(7) .
C52 H52B 0.9900 .
C52 H52A 0.9900 .
C53 O12 1.398(7) .
C53 H53A 0.9900 .
C53 H53B 0.9900 .
C55 C56 1.449(8) .
C56 H56A 0.9800 .
C56 H56C 0.9800 .
C56 H56B 0.9800 .
S1 C63 1.101(17) 2_566
S1 C62 1.102(13) 2_566
S1 C57 1.733(13) .
S1 C60 1.749(13) .
S1 S3 2.179(8) 2_566
C57 C62 0.749(14) 2_566
C57 C61 0.950(17) 2_566
C57 C58 1.336(14) .
C57 C63 2.006(19) 2_566
C57 S2 2.282(15) 2_566
C57 H57 0.9300 .
C58 C61 0.931(17) 2_566
C58 S2 0.963(10) 2_566
C58 C59 1.223(13) .
C58 C62 1.453(15) 2_566
C58 C64 1.709(18) 2_566
C58 C63 2.030(17) 2_566
C58 H58 0.9601 .
C59 C64 0.59(2) 2_566
C59 S2 1.218(16) 2_566
C59 C60 1.312(16) .
C59 C63 1.55(2) 2_566
C59 C60 1.70(2) 2_566
C59 S3 1.741(14) .
C59 C62 1.83(2) 2_566
C60 C63 0.655(19) 2_566
C60 C64 0.919(19) 2_566
C60 C64 1.211(14) .
C60 C60 1.53(3) 2_566
C60 C59 1.70(2) 2_566
C60 S3 1.812(18) 2_566
C60 C62 1.82(2) 2_566
S2 C58 0.963(10) 2_566
S2 C59 1.218(16) 2_566
S2 C61 1.675(15) .
S2 C64 1.723(13) .
S2 S3 1.732(9) 2_566
S2 C57 2.282(15) 2_566
C61 C58 0.931(17) 2_566
C61 C57 0.950(17) 2_566
C61 C62 1.496(15) .
C61 H61 0.9301 .
C62 C57 0.749(14) 2_566
C62 S1 1.102(13) 2_566
C62 C63 1.292(15) .
C62 C58 1.453(15) 2_566
C62 C60 1.82(2) 2_566
C62 C59 1.83(2) 2_566
C62 H62 0.9600 .
C63 C60 0.655(19) 2_566
C63 S1 1.101(16) 2_566
C63 C64 1.361(16) .
C63 C59 1.55(2) 2_566
C63 C64 1.81(2) 2_566
C63 S3 1.839(14) .
C63 C57 2.006(19) 2_566
C63 C58 2.030(17) 2_566
C64 C59 0.59(2) 2_566
C64 C60 0.919(19) 2_566
C64 C64 1.51(3) 2_566
C64 C58 1.709(18) 2_566
C64 S3 1.797(16) 2_566
C64 C63 1.81(2) 2_566
S3 S2 1.732(9) 2_566
S3 C64 1.797(16) 2_566
S3 C60 1.812(18) 2_566
S3 S1 2.179(8) 2_566

loop_
_geom_torsion_atom_site_label_1
_geom_torsion_atom_site_label_2
_geom_torsion_atom_site_label_3
_geom_torsion_atom_site_label_4
_geom_torsion
_geom_torsion_site_symmetry_1
_geom_torsion_site_symmetry_4
C2 O2 C1 C38 89.1(9) . 2_566
C1 O2 C2 C3 173.4(5) . .
C4 O1 C3 C2 177.1(4) . .
O2 C2 C3 O1 -70.6(5) . .
C3 O1 C4 C5 -2.1(6) . .
C3 O1 C4 C9 179.0(4) . .
O1 C4 C5 C6 178.8(4) . .
C9 C4 C5 C6 -2.4(7) . .
C4 C5 C6 C7 -0.3(7) . .
C4 C5 C6 C19 -179.6(4) . .
C5 C6 C7 C8 1.7(6) . .
C19 C6 C7 C8 -178.9(4) . .
C5 C6 C7 C17 -178.8(4) . .
C19 C6 C7 C17 0.6(5) . .
C6 C7 C8 C9 -0.5(6) . .
C17 C7 C8 C9 -179.8(4) . .
C10 O3 C9 C4 -175.3(4) . .
C10 O3 C9 C8 0.2(6) . .
O1 C4 C9 O3 -1.8(6) . .
C5 C4 C9 O3 179.3(4) . .
O1 C4 C9 C8 -177.4(4) . .
C5 C4 C9 C8 3.7(7) . .
C7 C8 C9 O3 -177.4(4) . .
C7 C8 C9 C4 -2.2(7) . .
C9 O3 C10 C11 -178.4(4) . .
C12 O4 C11 C10 -103.4(5) . .
O3 C10 C11 O4 69.7(5) . .
C11 O4 C12 C13 179.4(4) . .
C14 O5 C13 C12 -79.9(6) . .
O4 C12 C13 O5 -172.2(4) . .
C13 O5 C14 C15 -162.8(5) . .
C16 O6 C15 C14 174.4(5) . .
O5 C14 C15 O6 65.8(6) . .
C15 O6 C16 C33 -180.0(5) . 2_566
C8 C7 C17 C32 124.0(4) . .
C6 C7 C17 C32 -55.3(4) . .
C8 C7 C17 C21 -124.3(4) . .
C6 C7 C17 C21 56.4(4) . .
C8 C7 C17 C18 -2.3(6) . .
C6 C7 C17 C18 178.3(4) . .
C5 C6 C19 C20 -1.8(6) . .
C7 C6 C19 C20 178.8(4) . .
C5 C6 C19 C26 123.6(4) . .
C7 C6 C19 C26 -55.7(5) . .
C5 C6 C19 C27 -126.9(4) . .
C7 C6 C19 C27 53.7(5) . .
C32 C17 C21 C22 -124.6(5) . .
C7 C17 C21 C22 123.7(5) . .
C18 C17 C21 C22 0.5(6) . .
C32 C17 C21 C26 54.9(4) . .
C7 C17 C21 C26 -56.8(4) . .
C18 C17 C21 C26 -180.0(3) . .
C26 C21 C22 C23 -0.5(7) . .
C17 C21 C22 C23 179.0(4) . .
C21 C22 C23 C24 0.7(7) . .
C22 C23 C24 C25 -1.7(8) . .
C23 C24 C25 C26 2.3(7) . .
C24 C25 C26 C21 -2.0(6) . .
C24 C25 C26 C19 178.4(4) . .
C22 C21 C26 C25 1.1(6) . .
C17 C21 C26 C25 -178.4(4) . .
C22 C21 C26 C19 -179.3(4) . .
C17 C21 C26 C19 1.2(5) . .
C20 C19 C26 C25 0.1(6) . .
C6 C19 C26 C25 -125.4(4) . .
C27 C19 C26 C25 125.4(4) . .
C20 C19 C26 C21 -179.5(4) . .
C6 C19 C26 C21 55.0(5) . .
C27 C19 C26 C21 -54.2(4) . .
C20 C19 C27 C28 -4.2(6) . .
C26 C19 C27 C28 -129.9(4) . .
C6 C19 C27 C28 121.5(4) . .
C20 C19 C27 C32 178.2(3) . .
C26 C19 C27 C32 52.6(4) . .
C6 C19 C27 C32 -56.1(4) . .
C32 C27 C28 C29 1.3(6) . .
C19 C27 C28 C29 -176.1(4) . .
C27 C28 C29 O7 168.4(3) . .
C27 C28 C29 C30 -4.0(6) . .
C33 O7 C29 C28 126.3(5) . .
C33 O7 C29 C30 -61.7(6) . .
C34 O8 C30 C31 -19.0(6) . .
C34 O8 C30 C29 166.1(4) . .
C28 C29 C30 C31 2.6(6) . .
O7 C29 C30 C31 -169.2(4) . .
C28 C29 C30 O8 177.7(4) . .
O7 C29 C30 O8 5.9(6) . .
O8 C30 C31 C32 -173.3(4) . .
C29 C30 C31 C32 1.3(6) . .
C28 C27 C32 C31 2.6(6) . .
C19 C27 C32 C31 -179.7(3) . .
C28 C27 C32 C17 -175.3(3) . .
C19 C27 C32 C17 2.4(5) . .
C30 C31 C32 C27 -3.9(6) . .
C30 C31 C32 C17 173.8(4) . .
C7 C17 C32 C27 53.3(4) . .
C21 C17 C32 C27 -57.1(4) . .
C18 C17 C32 C27 179.3(3) . .
C7 C17 C32 C31 -124.5(4) . .
C21 C17 C32 C31 125.1(4) . .
C18 C17 C32 C31 1.5(6) . .
C29 O7 C33 C16 126.4(5) . 2_566
C30 O8 C34 C35 178.1(4) . .
C36 O9 C35 C34 168.2(4) . .
O8 C34 C35 O9 -72.9(5) . .
C35 O9 C36 C37 -176.4(4) . .
C38 O10 C37 C36 178.6(6) . .
O9 C36 C37 O10 74.5(6) . .
C37 O10 C38 C1 -160.9(7) . 2_566
C39 O11 C40 C41 173.8(5) . .
C46 N1 C41 C40 -82.9(6) . .
C42 N1 C41 C40 98.3(6) . .
O11 C40 C41 N1 69.1(7) . .
C46 N1 C42 C43 -0.9(7) . .
C41 N1 C42 C43 177.9(4) . .
N1 C42 C43 C44 -1.0(7) . .
C42 C43 C44 C45 2.5(6) . .
C42 C43 C44 C49 -176.3(4) . .
C43 C44 C45 C46 -2.3(7) . .
C49 C44 C45 C46 176.6(4) . .
C42 N1 C46 C45 1.2(7) . .
C41 N1 C46 C45 -177.6(4) . .
C44 C45 C46 N1 0.4(8) . .
C51 N2 C47 C48 -0.6(7) . .
C52 N2 C47 C48 175.8(4) . .
N2 C47 C48 C49 0.7(7) . .
C47 C48 C49 C50 -0.1(7) . .
C47 C48 C49 C44 178.0(4) . .
C45 C44 C49 C48 170.8(4) . .
C43 C44 C49 C48 -10.3(6) . .
C45 C44 C49 C50 -11.1(6) . .
C43 C44 C49 C50 167.8(4) . .
C48 C49 C50 C51 -0.5(7) . .
C44 C49 C50 C51 -178.6(4) . .
C47 N2 C51 C50 0.0(7) . .
C52 N2 C51 C50 -176.4(4) . .
C49 C50 C51 N2 0.5(7) . .
C47 N2 C52 C53 -90.8(6) . .
C51 N2 C52 C53 85.6(6) . .
N2 C52 C53 O12 -68.7(6) . .
C52 C53 O12 C54 -177.7(5) . .
C63 S1 C57 C62 -24(3) 2_566 2_566
C60 S1 C57 C62 -23(3) . 2_566
S3 S1 C57 C62 -18(3) 2_566 2_566
C63 S1 C57 C61 -5(3) 2_566 2_566
C62 S1 C57 C61 19(3) 2_566 2_566
C60 S1 C57 C61 -4(3) . 2_566
S3 S1 C57 C61 1(4) 2_566 2_566
C63 S1 C57 C58 9.5(13) 2_566 .
C62 S1 C57 C58 33(3) 2_566 .
C60 S1 C57 C58 10.3(10) . .
S3 S1 C57 C58 15.1(15) 2_566 .
C62 S1 C57 C63 24(3) 2_566 2_566
C60 S1 C57 C63 0.8(12) . 2_566
S3 S1 C57 C63 5.5(11) 2_566 2_566
C63 S1 C57 S2 4.2(11) 2_566 2_566
C62 S1 C57 S2 28(3) 2_566 2_566
C60 S1 C57 S2 5.0(8) . 2_566
S3 S1 C57 S2 9.7(12) 2_566 2_566
C62 C57 C58 C61 -155(3) 2_566 2_566
S1 C57 C58 C61 -168.9(19) . 2_566
C63 C57 C58 C61 -163.4(18) 2_566 2_566
S2 C57 C58 C61 -48(5) 2_566 2_566
C62 C57 C58 S2 -108(5) 2_566 2_566
C61 C57 C58 S2 48(5) 2_566 2_566
S1 C57 C58 S2 -121(5) . 2_566
C63 C57 C58 S2 -116(5) 2_566 2_566
C62 C57 C58 C59 -11(2) 2_566 .
C61 C57 C58 C59 145(2) 2_566 .
S1 C57 C58 C59 -24.2(16) . .
C63 C57 C58 C59 -18.7(14) 2_566 .
S2 C57 C58 C59 97(5) 2_566 .
C61 C57 C58 C62 155(3) 2_566 2_566
S1 C57 C58 C62 -13.6(12) . 2_566
C63 C57 C58 C62 -8.1(16) 2_566 2_566
S2 C57 C58 C62 108(5) 2_566 2_566
C62 C57 C58 C64 3(2) 2_566 2_566
C61 C57 C58 C64 158.2(18) 2_566 2_566
S1 C57 C58 C64 -10.7(12) . 2_566
C63 C57 C58 C64 -5.2(10) 2_566 2_566
S2 C57 C58 C64 110(5) 2_566 2_566
C62 C57 C58 C63 8.1(16) 2_566 2_566
C61 C57 C58 C63 163.4(18) 2_566 2_566
S1 C57 C58 C63 -5.5(7) . 2_566
S2 C57 C58 C63 116(5) 2_566 2_566
C61 C58 C59 C64 118(5) 2_566 2_566
S2 C58 C59 C64 -125(5) 2_566 2_566
C57 C58 C59 C64 71(5) . 2_566
C62 C58 C59 C64 65(5) 2_566 2_566
C63 C58 C59 C64 48(4) 2_566 2_566
C61 C58 C59 S2 -117(3) 2_566 2_566
C57 C58 C59 S2 -164.6(15) . 2_566
C62 C58 C59 S2 -170.0(12) 2_566 2_566
C64 C58 C59 S2 125(5) 2_566 2_566
C63 C58 C59 S2 172.2(14) 2_566 2_566
C61 C58 C59 C60 78(3) 2_566 .
S2 C58 C59 C60 -165.2(19) 2_566 .
C57 C58 C59 C60 30(2) . .
C62 C58 C59 C60 24.8(17) 2_566 .
C64 C58 C59 C60 -40(4) 2_566 .
C63 C58 C59 C60 7.0(14) 2_566 .
C61 C58 C59 C63 71(3) 2_566 2_566
S2 C58 C59 C63 -172.2(14) 2_566 2_566
C57 C58 C59 C63 23.2(17) . 2_566
C62 C58 C59 C63 17.8(11) 2_566 2_566
C64 C58 C59 C63 -48(4) 2_566 2_566
C61 C58 C59 C60 151(5) 2_566 2_566
S2 C58 C59 C60 -92(5) 2_566 2_566
C57 C58 C59 C60 104(5) . 2_566
C62 C58 C59 C60 98(5) 2_566 2_566
C64 C58 C59 C60 33(5) 2_566 2_566
C63 C58 C59 C60 80(5) 2_566 2_566
C61 C58 C59 S3 -129(3) 2_566 .
S2 C58 C59 S3 -11.7(11) 2_566 .
C57 C58 C59 S3 -176.3(11) . .
C62 C58 C59 S3 178.3(12) 2_566 .
C64 C58 C59 S3 113(5) 2_566 .
C63 C58 C59 S3 160.5(19) 2_566 .
C61 C58 C59 C62 53(3) 2_566 2_566
S2 C58 C59 C62 170.0(12) 2_566 2_566
C57 C58 C59 C62 5.4(12) . 2_566
C64 C58 C59 C62 -65(5) 2_566 2_566
C63 C58 C59 C62 -17.8(11) 2_566 2_566
C64 C59 C60 C63 -152(5) 2_566 2_566
S2 C59 C60 C63 -49(6) 2_566 2_566
C58 C59 C60 C63 -17(3) . 2_566
C60 C59 C60 C63 -176(4) 2_566 2_566
S3 C59 C60 C63 -168(2) . 2_566
C62 C59 C60 C63 4(2) 2_566 2_566
S2 C59 C60 C64 103(7) 2_566 2_566
C58 C59 C60 C64 135(5) . 2_566
C63 C59 C60 C64 152(5) 2_566 2_566
C60 C59 C60 C64 -24(4) 2_566 2_566
S3 C59 C60 C64 -16(3) . 2_566
C62 C59 C60 C64 156(4) 2_566 2_566
C64 C59 C60 C64 32(5) 2_566 .
S2 C59 C60 C64 135(4) 2_566 .
C58 C59 C60 C64 166.9(13) . .
C63 C59 C60 C64 -176(4) 2_566 .
C60 C59 C60 C64 7.5(12) 2_566 .
S3 C59 C60 C64 16(3) . .
C62 C59 C60 C64 -172.2(15) 2_566 .
C64 C59 C60 C60 24(4) 2_566 2_566
S2 C59 C60 C60 127(4) 2_566 2_566
C58 C59 C60 C60 159.3(18) . 2_566
C63 C59 C60 C60 176(4) 2_566 2_566
S3 C59 C60 C60 8.0(18) . 2_566
C62 C59 C60 C60 -179.7(14) 2_566 2_566
C64 C59 C60 C59 24(4) 2_566 2_566
S2 C59 C60 C59 127(4) 2_566 2_566
C58 C59 C60 C59 159.3(18) . 2_566
C63 C59 C60 C59 176(4) 2_566 2_566
C60 C59 C60 C59 0.000(2) 2_566 2_566
S3 C59 C60 C59 8.0(18) . 2_566
C62 C59 C60 C59 -179.7(14) 2_566 2_566
C64 C59 C60 S1 -154(4) 2_566 .
S2 C59 C60 S1 -51(5) 2_566 .
C58 C59 C60 S1 -19(2) . .
C63 C59 C60 S1 -2(2) 2_566 .
C60 C59 C60 S1 -178.2(17) 2_566 .
S3 C59 C60 S1 -170.1(11) . .
C62 C59 C60 S1 2.1(8) 2_566 .
C64 C59 C60 S3 113(11) 2_566 2_566
S2 C59 C60 S3 -144(8) 2_566 2_566
C58 C59 C60 S3 -112(10) . 2_566
C63 C59 C60 S3 -95(11) 2_566 2_566
C60 C59 C60 S3 89(10) 2_566 2_566
S3 C59 C60 S3 97(10) . 2_566
C62 C59 C60 S3 -91(10) 2_566 2_566
C64 C59 C60 C62 -156(4) 2_566 2_566
S2 C59 C60 C62 -53(4) 2_566 2_566
C58 C59 C60 C62 -21.0(14) . 2_566
C63 C59 C60 C62 -4(2) 2_566 2_566
C60 C59 C60 C62 179.7(14) 2_566 2_566
S3 C59 C60 C62 -172.3(16) . 2_566
C62 S1 C60 C63 -19(18) 2_566 2_566
C57 S1 C60 C63 -12(18) . 2_566
S3 S1 C60 C63 171(19) 2_566 2_566
C63 S1 C60 C64 3(17) 2_566 2_566
C62 S1 C60 C64 -16(2) 2_566 2_566
C57 S1 C60 C64 -9(2) . 2_566
S3 S1 C60 C64 174(2) 2_566 2_566
C63 S1 C60 C64 -174(20) 2_566 .
C62 S1 C60 C64 167(3) 2_566 .
C57 S1 C60 C64 174(2) . .
S3 S1 C60 C64 -3(2) 2_566 .
C63 S1 C60 C59 15(18) 2_566 .
C62 S1 C60 C59 -3.4(13) 2_566 .
C57 S1 C60 C59 3.3(13) . .
S3 S1 C60 C59 -173.3(15) 2_566 .
C63 S1 C60 C60 -29(34) 2_566 2_566
C62 S1 C60 C60 -48(42) 2_566 2_566
C57 S1 C60 C60 -41(42) . 2_566
S3 S1 C60 C60 142(43) 2_566 2_566
C63 S1 C60 C59 -163(19) 2_566 2_566
C62 S1 C60 C59 178.8(17) 2_566 2_566
C57 S1 C60 C59 -174.5(15) . 2_566
S3 S1 C60 C59 8.9(12) 2_566 2_566
C63 S1 C60 S3 -171(19) 2_566 2_566
C62 S1 C60 S3 169.9(9) 2_566 2_566
C57 S1 C60 S3 176.6(6) . 2_566
C63 S1 C60 C62 19(18) 2_566 2_566
C57 S1 C60 C62 6.7(9) . 2_566
S3 S1 C60 C62 -169.9(9) 2_566 2_566
C59 S2 C61 C58 33.6(18) 2_566 2_566
C64 S2 C61 C58 24.6(17) . 2_566
S3 S2 C61 C58 46(3) 2_566 2_566
C57 S2 C61 C58 14.5(16) 2_566 2_566
C58 S2 C61 C57 -14.5(16) 2_566 2_566
C59 S2 C61 C57 19.2(19) 2_566 2_566
C64 S2 C61 C57 10.2(18) . 2_566
S3 S2 C61 C57 31(3) 2_566 2_566
C58 S2 C61 C62 -23.9(14) 2_566 .
C59 S2 C61 C62 9.7(12) 2_566 .
C64 S2 C61 C62 0.7(10) . .
S3 S2 C61 C62 22(2) 2_566 .
C57 S2 C61 C62 -9.4(14) 2_566 .
C58 C61 C62 C57 148(3) 2_566 2_566
S2 C61 C62 C57 160(3) . 2_566
C58 C61 C62 S1 106(6) 2_566 2_566
C57 C61 C62 S1 -42(6) 2_566 2_566
S2 C61 C62 S1 118(6) . 2_566
C58 C61 C62 C63 -8(2) 2_566 .
C57 C61 C62 C63 -156(4) 2_566 .
S2 C61 C62 C63 4(2) . .
C57 C61 C62 C58 -148(3) 2_566 2_566
S2 C61 C62 C58 11.9(8) . 2_566
C58 C61 C62 C60 -13.2(15) 2_566 2_566
C57 C61 C62 C60 -161(3) 2_566 2_566
S2 C61 C62 C60 -1.3(13) . 2_566
C58 C61 C62 C59 -18.6(11) 2_566 2_566
C57 C61 C62 C59 -167(3) 2_566 2_566
S2 C61 C62 C59 -6.7(8) . 2_566
C57 C62 C63 C60 -54(8) 2_566 2_566
S1 C62 C63 C60 175(5) 2_566 2_566
C58 C62 C63 C60 -23(5) 2_566 2_566
C61 C62 C63 C60 -19(5) . 2_566
C59 C62 C63 C60 -6(4) 2_566 2_566
C57 C62 C63 S1 131(6) 2_566 2_566
C58 C62 C63 S1 161.6(12) 2_566 2_566
C61 C62 C63 S1 166.4(18) . 2_566
C60 C62 C63 S1 -175(5) 2_566 2_566
C59 C62 C63 S1 178.7(14) 2_566 2_566
C57 C62 C63 C64 -42(7) 2_566 .
S1 C62 C63 C64 -173.3(17) 2_566 .
C58 C62 C63 C64 -11.7(15) 2_566 .
C61 C62 C63 C64 -7(2) . .
C60 C62 C63 C64 12(4) 2_566 .
C59 C62 C63 C64 5.4(13) 2_566 .
C57 C62 C63 C59 -47(6) 2_566 2_566
S1 C62 C63 C59 -178.7(14) 2_566 2_566
C58 C62 C63 C59 -17.1(11) 2_566 2_566
C61 C62 C63 C59 -12.3(19) . 2_566
C60 C62 C63 C59 6(4) 2_566 2_566
C57 C62 C63 C64 -64(8) 2_566 2_566
S1 C62 C63 C64 164(4) 2_566 2_566
C58 C62 C63 C64 -34(3) 2_566 2_566
C61 C62 C63 C64 -29(4) . 2_566
C60 C62 C63 C64 -11(3) 2_566 2_566
C59 C62 C63 C64 -17(3) 2_566 2_566
C57 C62 C63 S3 150(5) 2_566 .
S1 C62 C63 S3 19(2) 2_566 .
C58 C62 C63 S3 -179(2) 2_566 .
C61 C62 C63 S3 -174.6(16) . .
C60 C62 C63 S3 -156(6) 2_566 .
C59 C62 C63 S3 -162(3) 2_566 .
S1 C62 C63 C57 -131(6) 2_566 2_566
C58 C62 C63 C57 30(6) 2_566 2_566
C61 C62 C63 C57 35(5) . 2_566
C60 C62 C63 C57 54(8) 2_566 2_566
C59 C62 C63 C57 47(6) 2_566 2_566
C57 C62 C63 C58 -30(6) 2_566 2_566
S1 C62 C63 C58 -161.6(12) 2_566 2_566
C61 C62 C63 C58 4.8(13) . 2_566
C60 C62 C63 C58 23(5) 2_566 2_566
C59 C62 C63 C58 17.1(11) 2_566 2_566
C63 C60 C64 C59 38(10) 2_566 2_566
C64 C60 C64 C59 -138(6) 2_566 2_566
C59 C60 C64 C59 -151(4) . 2_566
C60 C60 C64 C59 -138(6) 2_566 2_566
S1 C60 C64 C59 39(7) . 2_566
S3 C60 C64 C59 36(5) 2_566 2_566
C62 C60 C64 C59 132(12) 2_566 2_566
C63 C60 C64 C60 176(7) 2_566 2_566
C64 C60 C64 C60 0.000(5) 2_566 2_566
C59 C60 C64 C60 -12.0(18) . 2_566
C59 C60 C64 C60 138(6) 2_566 2_566
S1 C60 C64 C60 178(3) . 2_566
S3 C60 C64 C60 174.8(18) 2_566 2_566
C62 C60 C64 C60 -90(13) 2_566 2_566
C63 C60 C64 C63 177(6) 2_566 .
C64 C60 C64 C63 1.0(18) 2_566 .
C59 C60 C64 C63 -11(3) . .
C60 C60 C64 C63 1.0(18) 2_566 .
C59 C60 C64 C63 139(6) 2_566 .
S1 C60 C64 C63 178.6(14) . .
S3 C60 C64 C63 175.8(17) 2_566 .
C62 C60 C64 C63 -89(13) 2_566 .
C63 C60 C64 C64 176(7) 2_566 2_566
C59 C60 C64 C64 -12.0(19) . 2_566
C60 C60 C64 C64 0.000(7) 2_566 2_566
C59 C60 C64 C64 138(6) 2_566 2_566
S1 C60 C64 C64 178(3) . 2_566
S3 C60 C64 C64 174.8(18) 2_566 2_566
C62 C60 C64 C64 -90(13) 2_566 2_566
C63 C60 C64 C58 2(10) 2_566 2_566
C64 C60 C64 C58 -174(6) 2_566 2_566
C59 C60 C64 C58 174(4) . 2_566
C60 C60 C64 C58 -174(5) 2_566 2_566
C59 C60 C64 C58 -36(4) 2_566 2_566
S1 C60 C64 C58 3(7) . 2_566
S3 C60 C64 C58 1(5) 2_566 2_566
C62 C60 C64 C58 96(13) 2_566 2_566
C63 C60 C64 S2 3(8) 2_566 .
C64 C60 C64 S2 -173(2) 2_566 .
C59 C60 C64 S2 175.2(11) . .
C60 C60 C64 S2 -173(2) 2_566 .
C59 C60 C64 S2 -34(4) 2_566 .
S1 C60 C64 S2 5(3) . .
S3 C60 C64 S2 2.1(14) 2_566 .
C62 C60 C64 S2 97(13) 2_566 .
C63 C60 C64 S3 1(6) 2_566 2_566
C64 C60 C64 S3 -174.8(18) 2_566 2_566
C59 C60 C64 S3 173.2(15) . 2_566
C60 C60 C64 S3 -174.8(18) 2_566 2_566
C59 C60 C64 S3 -36(5) 2_566 2_566
S1 C60 C64 S3 3(2) . 2_566
C62 C60 C64 S3 95(13) 2_566 2_566
C64 C60 C64 C63 -176(7) 2_566 2_566
C59 C60 C64 C63 172(8) . 2_566
C60 C60 C64 C63 -176(7) 2_566 2_566
C59 C60 C64 C63 -38(10) 2_566 2_566
S1 C60 C64 C63 1(5) . 2_566
S3 C60 C64 C63 -1(6) 2_566 2_566
C62 C60 C64 C63 94(15) 2_566 2_566
C60 C63 C64 C59 152(5) 2_566 2_566
S1 C63 C64 C59 -27(6) 2_566 2_566
C62 C63 C64 C59 -14(3) . 2_566
C64 C63 C64 C59 154(4) 2_566 2_566
S3 C63 C64 C59 158(3) . 2_566
C57 C63 C64 C59 -20(3) 2_566 2_566
C58 C63 C64 C59 -24(3) 2_566 2_566
S1 C63 C64 C60 -179(7) 2_566 2_566
C62 C63 C64 C60 -166(4) . 2_566
C59 C63 C64 C60 -152(5) 2_566 2_566
C64 C63 C64 C60 2(3) 2_566 2_566
S3 C63 C64 C60 6(3) . 2_566
C57 C63 C64 C60 -172(4) 2_566 2_566
C58 C63 C64 C60 -176(4) 2_566 2_566
C60 C63 C64 C60 -2(4) 2_566 .
S1 C63 C64 C60 179(3) 2_566 .
C62 C63 C64 C60 -168.5(13) . .
C59 C63 C64 C60 -154(4) 2_566 .
C64 C63 C64 C60 -0.6(11) 2_566 .
S3 C63 C64 C60 4(2) . .
C57 C63 C64 C60 -174.0(13) 2_566 .
C58 C63 C64 C60 -178.5(19) 2_566 .
C60 C63 C64 C64 -2(3) 2_566 2_566
S1 C63 C64 C64 179(4) 2_566 2_566
C62 C63 C64 C64 -167.9(15) . 2_566
C59 C63 C64 C64 -154(4) 2_566 2_566
S3 C63 C64 C64 4.3(16) . 2_566
C57 C63 C64 C64 -173.4(13) 2_566 2_566
C58 C63 C64 C64 -177.9(16) 2_566 2_566
C60 C63 C64 C58 176(4) 2_566 2_566
S1 C63 C64 C58 -3(4) 2_566 2_566
C62 C63 C64 C58 10.0(12) . 2_566
C59 C63 C64 C58 24(3) 2_566 2_566
C64 C63 C64 C58 177.9(16) 2_566 2_566
S3 C63 C64 C58 -177.7(11) . 2_566
C57 C63 C64 C58 4.6(9) 2_566 2_566
C60 C63 C64 S2 172(4) 2_566 .
S1 C63 C64 S2 -6(5) 2_566 .
C62 C63 C64 S2 6.2(18) . .
C59 C63 C64 S2 20(2) 2_566 .
C64 C63 C64 S2 174(2) 2_566 .
S3 C63 C64 S2 178.4(8) . .
C57 C63 C64 S2 0.7(14) 2_566 .
C58 C63 C64 S2 -3.8(8) 2_566 .
C60 C63 C64 S3 146(11) 2_566 2_566
S1 C63 C64 S3 -33(14) 2_566 2_566
C62 C63 C64 S3 -20(12) . 2_566
C59 C63 C64 S3 -6(9) 2_566 2_566
C64 C63 C64 S3 148(12) 2_566 2_566
S3 C63 C64 S3 152(10) . 2_566
C57 C63 C64 S3 -25(11) 2_566 2_566
C58 C63 C64 S3 -30(11) 2_566 2_566
C60 C63 C64 C63 -2(3) 2_566 2_566
S1 C63 C64 C63 179(4) 2_566 2_566
C62 C63 C64 C63 -167.9(15) . 2_566
C59 C63 C64 C63 -154(4) 2_566 2_566
C64 C63 C64 C63 0.000(2) 2_566 2_566
S3 C63 C64 C63 4.3(16) . 2_566
C57 C63 C64 C63 -173.4(13) 2_566 2_566
C58 C63 C64 C63 -177.9(16) 2_566 2_566
C58 S2 C64 C59 59(5) 2_566 2_566
C61 S2 C64 C59 48(5) . 2_566
S3 S2 C64 C59 -124(5) 2_566 2_566
C57 S2 C64 C59 52(5) 2_566 2_566
C58 S2 C64 C60 12(3) 2_566 2_566
C59 S2 C64 C60 -47(4) 2_566 2_566
C61 S2 C64 C60 0(3) . 2_566
S3 S2 C64 C60 -171(3) 2_566 2_566
C57 S2 C64 C60 4(3) 2_566 2_566
C58 S2 C64 C60 -179.2(19) 2_566 .
C59 S2 C64 C60 122(6) 2_566 .
C61 S2 C64 C60 169.3(17) . .
S3 S2 C64 C60 -2.3(15) 2_566 .
C57 S2 C64 C60 173.1(19) 2_566 .
C58 S2 C64 C63 7.1(14) 2_566 .
C59 S2 C64 C63 -52(4) 2_566 .
C61 S2 C64 C63 -4.5(15) . .
S3 S2 C64 C63 -176.1(15) 2_566 .
C57 S2 C64 C63 -0.7(13) 2_566 .
C58 S2 C64 C64 162(8) 2_566 2_566
C59 S2 C64 C64 103(10) 2_566 2_566
C61 S2 C64 C64 150(7) . 2_566
S3 S2 C64 C64 -21(7) 2_566 2_566
C57 S2 C64 C64 154(7) 2_566 2_566
C59 S2 C64 C58 -59(5) 2_566 2_566
C61 S2 C64 C58 -11.6(9) . 2_566
S3 S2 C64 C58 176.9(9) 2_566 2_566
C57 S2 C64 C58 -7.7(8) 2_566 2_566
C58 S2 C64 S3 -176.9(9) 2_566 2_566
C59 S2 C64 S3 124(5) 2_566 2_566
C61 S2 C64 S3 171.6(6) . 2_566
C57 S2 C64 S3 175.4(6) 2_566 2_566
C58 S2 C64 C63 -178.5(14) 2_566 2_566
C59 S2 C64 C63 122(5) 2_566 2_566
C61 S2 C64 C63 170.0(11) . 2_566
S3 S2 C64 C63 -1.6(9) 2_566 2_566
C57 S2 C64 C63 173.8(12) 2_566 2_566
C64 C59 S3 S2 151(4) 2_566 2_566
C58 C59 S3 S2 9.1(8) . 2_566
C60 C59 S3 S2 161(2) . 2_566
C63 C59 S3 S2 152(3) 2_566 2_566
C60 C59 S3 S2 168.7(12) 2_566 2_566
C62 C59 S3 S2 15(5) 2_566 2_566
S2 C59 S3 C64 -151(4) 2_566 2_566
C58 C59 S3 C64 -142(4) . 2_566
C60 C59 S3 C64 10(2) . 2_566
C63 C59 S3 C64 1.3(19) 2_566 2_566
C60 C59 S3 C64 18(3) 2_566 2_566
C62 C59 S3 C64 -136(8) 2_566 2_566
C64 C59 S3 C60 -18(3) 2_566 2_566
S2 C59 S3 C60 -168.7(12) 2_566 2_566
C58 C59 S3 C60 -159.6(18) . 2_566
C60 C59 S3 C60 -7.7(17) . 2_566
C63 C59 S3 C60 -16(2) 2_566 2_566
C62 C59 S3 C60 -154(6) 2_566 2_566
C64 C59 S3 C63 -21(3) 2_566 .
S2 C59 S3 C63 -171.7(10) 2_566 .
C58 C59 S3 C63 -162.6(16) . .
C60 C59 S3 C63 -10.7(14) . .
C63 C59 S3 C63 -19(3) 2_566 .
C60 C59 S3 C63 -3.0(10) 2_566 .
C62 C59 S3 C63 -157(6) 2_566 .
C64 C59 S3 S1 -24(3) 2_566 2_566
S2 C59 S3 S1 -174.7(6) 2_566 2_566
C58 C59 S3 S1 -165.7(12) . 2_566
C60 C59 S3 S1 -13.7(18) . 2_566
C63 C59 S3 S1 -22(3) 2_566 2_566
C60 C59 S3 S1 -6.1(8) 2_566 2_566
C62 C59 S3 S1 -160(5) 2_566 2_566
C60 C63 S3 S2 1(3) 2_566 2_566
S1 C63 S3 S2 179.5(7) 2_566 2_566
C62 C63 S3 S2 164(2) . 2_566
C64 C63 S3 S2 -2.6(16) . 2_566
C59 C63 S3 S2 8.6(19) 2_566 2_566
C64 C63 S3 S2 1.5(9) 2_566 2_566
C57 C63 S3 S2 173(2) 2_566 2_566
C58 C63 S3 S2 -13(6) 2_566 2_566
C60 C63 S3 C59 7(2) 2_566 .
S1 C63 S3 C59 -174.3(13) 2_566 .
C62 C63 S3 C59 170(3) . .
C64 C63 S3 C59 3.6(12) . .
C59 C63 S3 C59 15(2) 2_566 .
C64 C63 S3 C59 7.7(11) 2_566 .
C57 C63 S3 C59 179(2) 2_566 .
C58 C63 S3 C59 -7(6) 2_566 .
C60 C63 S3 C64 0(2) 2_566 2_566
S1 C63 S3 C64 178.0(14) 2_566 2_566
C62 C63 S3 C64 163(3) . 2_566
C64 C63 S3 C64 -4.1(16) . 2_566
C59 C63 S3 C64 7.1(14) 2_566 2_566
C57 C63 S3 C64 171(3) 2_566 2_566
C58 C63 S3 C64 -15(6) 2_566 2_566
S1 C63 S3 C60 178(3) 2_566 2_566
C62 C63 S3 C60 163(5) . 2_566
C64 C63 S3 C60 -3.6(18) . 2_566
C59 C63 S3 C60 7.6(17) 2_566 2_566
C64 C63 S3 C60 0(2) 2_566 2_566
C57 C63 S3 C60 172(4) 2_566 2_566
C58 C63 S3 C60 -14(4) 2_566 2_566
C60 C63 S3 S1 -178(3) 2_566 2_566
C62 C63 S3 S1 -15.4(16) . 2_566
C64 C63 S3 S1 178(2) . 2_566
C59 C63 S3 S1 -171(2) 2_566 2_566
C64 C63 S3 S1 -178.0(14) 2_566 2_566
C57 C63 S3 S1 -6.9(14) 2_566 2_566
C58 C63 S3 S1 167(7) 2_566 2_566
